data_4065622
loop_
_publ_author_name
'Busetto, Luigi'
'Marchetti, Fabio'
'Renili, Filippo'
'Zacchini, Stefano'
'Zanotti, Valerio'

_publ_section_title
;
 Addition of Alkynes to Zwitterionic \m-Vinyliminium Diiron Complexes: New
 Selenophene (Thiophene) and Vinyl Chalcogenide Functionalized Bridging
 Ligands
;
_journal_issue 7
_journal_name_full Organometallics
_journal_page_first 1797
_journal_paper_doi 10.1021/om100037t
_journal_volume 29
_journal_year 2010
_chemical_formula_sum 'C33 H33 Fe2 N O6 S'
_chemical_formula_weight 683.36
_chemical_name_systematic
; 
 ? 
;
_space_group_IT_number 4
_symmetry_cell_setting monoclinic
_symmetry_space_group_name_Hall 'P 2yb'
_symmetry_space_group_name_H-M 'P 1 21 1'
_atom_sites_solution_hydrogens geom
_atom_sites_solution_primary direct
_atom_sites_solution_secondary difmap
_audit_creation_method SHELXL-97
_cell_angle_alpha 90.00
_cell_angle_beta 90.0150(10)
_cell_angle_gamma 90.00
_cell_formula_units_Z 4
_cell_length_a 8.4169(7)
_cell_length_b 27.247(2)
_cell_length_c 13.4895(11)
_cell_measurement_reflns_used 7915
_cell_measurement_temperature 293(2)
_cell_measurement_theta_max 22.2055
_cell_measurement_theta_min 2.5325
_cell_volume 3093.6(4)
_computing_structure_refinement 'SHELXL-97 (Sheldrick, 1997)'
_computing_structure_solution 'SHELXS-97 (Sheldrick, 1990)'
_diffrn_ambient_temperature 293(2)
_diffrn_measured_fraction_theta_full 1.000
_diffrn_measured_fraction_theta_max 1.000
_diffrn_measurement_device_type 'CCD area detector'
_diffrn_measurement_method 'phi and omega scans'
_diffrn_radiation_monochromator graphite
_diffrn_radiation_source 'fine-focus sealed tube'
_diffrn_radiation_type MoK\a
_diffrn_radiation_wavelength 0.71073
_diffrn_reflns_av_R_equivalents 0.0354
_diffrn_reflns_av_sigmaI/netI 0.0456
_diffrn_reflns_limit_h_max 10
_diffrn_reflns_limit_h_min -10
_diffrn_reflns_limit_k_max 32
_diffrn_reflns_limit_k_min -32
_diffrn_reflns_limit_l_max 16
_diffrn_reflns_limit_l_min -16
_diffrn_reflns_number 29323
_diffrn_reflns_theta_full 25.00
_diffrn_reflns_theta_max 25.00
_diffrn_reflns_theta_min 1.49
_exptl_absorpt_coefficient_mu 1.051
_exptl_absorpt_correction_T_max 0.8668
_exptl_absorpt_correction_T_min 0.7791
_exptl_absorpt_correction_type empirical
_exptl_crystal_colour dark-red
_exptl_crystal_density_diffrn 1.467
_exptl_crystal_density_method 'not measured'
_exptl_crystal_description prism
_exptl_crystal_F_000 1416
_exptl_crystal_size_max 0.25
_exptl_crystal_size_mid 0.21
_exptl_crystal_size_min 0.14
_refine_diff_density_max 0.548
_refine_diff_density_min -0.240
_refine_diff_density_rms 0.076
_refine_ls_abs_structure_details 'Flack H D (1983), Acta Cryst. A39, 876-881'
_refine_ls_abs_structure_Flack 0.00
_refine_ls_extinction_method none
_refine_ls_goodness_of_fit_ref 1.004
_refine_ls_hydrogen_treatment constr
_refine_ls_matrix_type full
_refine_ls_number_parameters 790
_refine_ls_number_reflns 10850
_refine_ls_number_restraints 769
_refine_ls_restrained_S_all 1.043
_refine_ls_R_factor_all 0.0473
_refine_ls_R_factor_gt 0.0397
_refine_ls_shift/su_max 0.001
_refine_ls_shift/su_mean 0.000
_refine_ls_structure_factor_coef Fsqd
_refine_ls_weighting_details 'calc w=1/[\s^2^(Fo^2^)+(0.0660P)^2^+0.0000P] where P=(Fo^2^+2Fc^2^)/3'
_refine_ls_weighting_scheme calc
_refine_ls_wR_factor_gt 0.0956
_refine_ls_wR_factor_ref 0.0996
_reflns_number_gt 9584
_reflns_number_total 10850
_reflns_threshold_expression >2sigma(I)
_cod_data_source_file om100037t_si_002.cif
_cod_data_source_block z121
_cod_depositor_comments
;
The following automatic conversions were performed:

'_symmetry_cell_setting' value 'Monoclinic' changed to 'monoclinic'
according to /home/saulius/struct/CIF-dictionaries/cif_core.dic
dictionary named 'cif_core.dic' version 2.4.1 from 2010-06-29.

Automatic conversion script
Id: cif_fix_values 1715 2011-07-08 13:25:40Z adriana 
;
_cod_original_sg_symbol_H-M P2(1)
_cod_database_code 4065622

loop_
_symmetry_equiv_pos_as_xyz
'x, y, z'
'-x, y+1/2, -z'

loop_
_atom_site_label
_atom_site_type_symbol
_atom_site_fract_x
_atom_site_fract_y
_atom_site_fract_z
_atom_site_U_iso_or_equiv
_atom_site_adp_type
_atom_site_occupancy
_atom_site_symmetry_multiplicity
_atom_site_calc_flag
_atom_site_refinement_flags
Fe1 Fe 0.03318(12) 0.78459(3) 0.88206(6) 0.03530(19) Uani 1 1 d U
Fe2 Fe 0.03486(11) 0.86884(3) 0.80848(6) 0.03628(19) Uani 1 1 d U
C1 C 0.0122(14) 0.7162(3) 0.9499(6) 0.0769(16) Uani 1 1 d U
H1 H 0.0286 0.6868 0.9162 0.092 Uiso 1 1 calc R
C2 C 0.1263(14) 0.7422(4) 0.9994(6) 0.0815(16) Uani 1 1 d U
H2 H 0.2321 0.7332 1.0071 0.098 Uiso 1 1 calc R
C3 C 0.0585(14) 0.7829(4) 1.0346(5) 0.0815(16) Uani 1 1 d U
H3 H 0.1086 0.8075 1.0709 0.098 Uiso 1 1 calc R
C4 C -0.1003(14) 0.7819(4) 1.0072(6) 0.0813(16) Uani 1 1 d U
H4 H -0.1737 0.8065 1.0210 0.098 Uiso 1 1 calc R
C5 C -0.1324(14) 0.7406(4) 0.9582(6) 0.0779(16) Uani 1 1 d U
H5 H -0.2307 0.7303 0.9345 0.094 Uiso 1 1 calc R
C6 C 0.0284(14) 0.9432(3) 0.7624(7) 0.0746(15) Uani 1 1 d U
H6 H 0.0637 0.9557 0.7021 0.090 Uiso 1 1 calc R
C7 C -0.1248(13) 0.9255(3) 0.7820(8) 0.0755(15) Uani 1 1 d U
H7 H -0.2071 0.9234 0.7362 0.091 Uiso 1 1 calc R
C8 C -0.1337(12) 0.9115(3) 0.8817(7) 0.0761(15) Uani 1 1 d U
H8 H -0.2224 0.8997 0.9152 0.091 Uiso 1 1 calc R
C9 C 0.0256(15) 0.9193(3) 0.9219(7) 0.0736(15) Uani 1 1 d U
H9 H 0.0602 0.9125 0.9860 0.088 Uiso 1 1 calc R
C10 C 0.1148(14) 0.9391(3) 0.8450(7) 0.0750(15) Uani 1 1 d U
H10 H 0.2208 0.9483 0.8503 0.090 Uiso 1 1 calc R
C11 C -0.1295(8) 0.8197(2) 0.8149(5) 0.0410(10) Uani 1 1 d U
O11 O -0.2618(6) 0.8131(2) 0.7855(5) 0.0660(15) Uani 1 1 d U
C12 C 0.2149(7) 0.8260(3) 0.8523(5) 0.0395(9) Uani 1 1 d U
C13 C 0.2447(7) 0.8435(2) 0.7562(5) 0.0381(9) Uani 1 1 d U
C14 C 0.1261(7) 0.8321(2) 0.6807(4) 0.0353(9) Uani 1 1 d U
C15 C 0.0817(6) 0.7785(2) 0.6731(4) 0.0317(10) Uani 1 1 d U
O1 O 0.0639(5) 0.75469(14) 0.7518(3) 0.0370(9) Uani 1 1 d U
N1 N 0.0638(7) 0.75283(19) 0.5893(4) 0.0409(12) Uani 1 1 d U
C16 C 0.3253(8) 0.8380(3) 0.9294(5) 0.0447(12) Uani 1 1 d U
C17 C 0.4096(9) 0.8482(3) 0.9981(5) 0.0537(14) Uani 1 1 d U
C18 C 0.5062(8) 0.8613(3) 1.0803(5) 0.0531(14) Uani 1 1 d U
O2 O 0.6488(6) 0.8683(3) 1.0774(4) 0.0844(18) Uani 1 1 d U
O3 O 0.4227(6) 0.8666(3) 1.1626(3) 0.0741(16) Uani 1 1 d U
C19 C 0.5056(15) 0.8813(3) 1.2516(5) 0.081(3) Uani 1 1 d U
H19A H 0.5481 0.9137 1.2429 0.122 Uiso 1 1 calc R
H19B H 0.5907 0.8587 1.2645 0.122 Uiso 1 1 calc R
H19C H 0.4330 0.8812 1.3065 0.122 Uiso 1 1 calc R
C20 C 0.3907(8) 0.8746(3) 0.7315(6) 0.0509(15) Uani 1 1 d U
H20A H 0.4720 0.8540 0.7040 0.076 Uiso 1 1 calc R
H20B H 0.4296 0.8899 0.7908 0.076 Uiso 1 1 calc R
H20C H 0.3621 0.8994 0.6842 0.076 Uiso 1 1 calc R
S1 S 0.1397(2) 0.86746(6) 0.56952(11) 0.0410(3) Uani 1 1 d U
C21 C -0.0601(9) 0.8778(2) 0.5467(5) 0.0469(14) Uani 1 1 d U
H21 H -0.1327 0.8693 0.5958 0.056 Uiso 1 1 calc R
C22 C -0.1167(10) 0.8976(3) 0.4612(5) 0.0547(13) Uani 1 1 d U
H22 H -0.2257 0.9025 0.4560 0.066 Uiso 1 1 calc R
C23 C -0.0212(12) 0.9111(3) 0.3798(5) 0.0563(14) Uani 1 1 d U
O4 O -0.1076(7) 0.9171(3) 0.2981(4) 0.082(2) Uani 1 1 d U
O5 O 0.1190(7) 0.9157(3) 0.3814(4) 0.0687(15) Uani 1 1 d U
C24 C -0.0271(16) 0.9287(5) 0.2078(6) 0.110(4) Uani 1 1 d U
H24A H 0.0343 0.9009 0.1867 0.165 Uiso 1 1 calc R
H24B H 0.0422 0.9562 0.2184 0.165 Uiso 1 1 calc R
H24C H -0.1036 0.9368 0.1576 0.165 Uiso 1 1 calc R
C25 C 0.0199(11) 0.7001(3) 0.5987(5) 0.061(2) Uani 1 1 d U
H25A H -0.0391 0.6901 0.5412 0.092 Uiso 1 1 calc R
H25B H -0.0441 0.6956 0.6569 0.092 Uiso 1 1 calc R
H25C H 0.1146 0.6807 0.6040 0.092 Uiso 1 1 calc R
C26 C 0.1125(8) 0.7666(3) 0.4925(5) 0.0418(11) Uani 1 1 d U
C27 C -0.0012(10) 0.7748(3) 0.4195(5) 0.0489(13) Uani 1 1 d U
C28 C 0.0421(11) 0.7853(3) 0.3243(5) 0.0590(13) Uani 1 1 d U
H28 H -0.0341 0.7913 0.2759 0.071 Uiso 1 1 calc R
C29 C 0.2075(11) 0.7868(3) 0.3011(5) 0.0646(14) Uani 1 1 d U
H29 H 0.2400 0.7936 0.2367 0.078 Uiso 1 1 calc R
C30 C 0.3158(10) 0.7784(3) 0.3717(5) 0.0540(13) Uani 1 1 d U
H30 H 0.4229 0.7807 0.3554 0.065 Uiso 1 1 calc R
C31 C 0.2753(9) 0.7667(3) 0.4665(5) 0.0464(12) Uani 1 1 d U
C32 C -0.1821(9) 0.7707(3) 0.4480(7) 0.064(2) Uani 1 1 d U
H32A H -0.1917 0.7651 0.5180 0.096 Uiso 1 1 calc R
H32B H -0.2294 0.7439 0.4126 0.096 Uiso 1 1 calc R
H32C H -0.2355 0.8007 0.4307 0.096 Uiso 1 1 calc R
C33 C 0.4000(9) 0.7563(3) 0.5435(6) 0.0616(19) Uani 1 1 d U
H33A H 0.3587 0.7335 0.5913 0.092 Uiso 1 1 calc R
H33B H 0.4288 0.7863 0.5762 0.092 Uiso 1 1 calc R
H33C H 0.4920 0.7424 0.5122 0.092 Uiso 1 1 calc R
Fe3 Fe 0.53263(13) 0.64054(3) -0.14711(6) 0.0388(2) Uani 1 1 d U
Fe4 Fe 0.53823(11) 0.55589(3) -0.07436(7) 0.0405(2) Uani 1 1 d U
C41 C 0.4921(13) 0.7111(4) -0.2091(6) 0.0774(16) Uani 1 1 d U
H41 H 0.4920 0.7413 -0.1769 0.093 Uiso 1 1 calc R
C42 C 0.6169(12) 0.6923(4) -0.2493(6) 0.0767(15) Uani 1 1 d U
H42 H 0.7178 0.7062 -0.2476 0.092 Uiso 1 1 calc R
C43 C 0.5795(11) 0.6490(4) -0.2948(6) 0.0774(16) Uani 1 1 d U
H43 H 0.6493 0.6289 -0.3297 0.093 Uiso 1 1 calc R
C44 C 0.4081(12) 0.6397(4) -0.2788(6) 0.0812(16) Uani 1 1 d U
H44 H 0.3444 0.6139 -0.3001 0.097 Uiso 1 1 calc R
C45 C 0.3671(12) 0.6841(4) -0.2180(6) 0.0773(16) Uani 1 1 d U
H45 H 0.2678 0.6909 -0.1911 0.093 Uiso 1 1 calc R
C46 C 0.5003(12) 0.4842(3) -0.0207(8) 0.0731(15) Uani 1 1 d U
H46 H 0.5134 0.4742 0.0447 0.088 Uiso 1 1 calc R
C47 C 0.3623(13) 0.5025(3) -0.0636(8) 0.0757(15) Uani 1 1 d U
H47 H 0.2646 0.5074 -0.0329 0.091 Uiso 1 1 calc R
C48 C 0.4028(13) 0.5125(3) -0.1674(8) 0.0808(16) Uani 1 1 d U
H48 H 0.3351 0.5247 -0.2160 0.097 Uiso 1 1 calc R
C49 C 0.5649(13) 0.5001(3) -0.1792(8) 0.0826(16) Uani 1 1 d U
H49 H 0.6244 0.5031 -0.2369 0.099 Uiso 1 1 calc R
C50 C 0.6149(13) 0.4837(3) -0.0949(8) 0.0770(15) Uani 1 1 d U
H50 H 0.7181 0.4726 -0.0848 0.092 Uiso 1 1 calc R
C51 C 0.3739(9) 0.6057(3) -0.0771(5) 0.0489(12) Uani 1 1 d U
O51 O 0.2438(6) 0.6099(2) -0.0506(5) 0.0715(16) Uani 1 1 d U
C52 C 0.7152(7) 0.5990(3) -0.1195(5) 0.0415(9) Uani 1 1 d U
C53 C 0.7503(7) 0.5822(2) -0.0242(5) 0.0389(9) Uani 1 1 d U
C54 C 0.6330(7) 0.5929(2) 0.0518(4) 0.0350(9) Uani 1 1 d U
C55 C 0.5909(7) 0.6463(2) 0.0607(4) 0.0349(10) Uani 1 1 d U
O6 O 0.5662(5) 0.67020(15) -0.0167(3) 0.0393(9) Uani 1 1 d U
N2 N 0.5740(7) 0.67041(19) 0.1467(4) 0.0430(12) Uani 1 1 d U
C56 C 0.8224(9) 0.5862(3) -0.1998(5) 0.0515(13) Uani 1 1 d U
C57 C 0.9098(9) 0.5753(3) -0.2676(5) 0.0568(14) Uani 1 1 d U
C58 C 1.0058(8) 0.5596(3) -0.3478(5) 0.0588(15) Uani 1 1 d U
O7 O 0.9208(7) 0.5501(3) -0.4273(4) 0.085(2) Uani 1 1 d U
O8 O 1.1436(8) 0.5514(4) -0.3433(5) 0.131(4) Uani 1 1 d U
C59 C 1.007(2) 0.5317(5) -0.5136(7) 0.130(6) Uani 1 1 d U
H59A H 1.0689 0.5037 -0.4949 0.195 Uiso 1 1 calc R
H59B H 1.0756 0.5569 -0.5387 0.195 Uiso 1 1 calc R
H59C H 0.9323 0.5224 -0.5642 0.195 Uiso 1 1 calc R
C60 C 0.9001(8) 0.5544(3) -0.0009(5) 0.0478(15) Uani 1 1 d U
H60A H 0.9422 0.5655 0.0613 0.072 Uiso 1 1 calc R
H60B H 0.9768 0.5600 -0.0523 0.072 Uiso 1 1 calc R
H60C H 0.8768 0.5200 0.0031 0.072 Uiso 1 1 calc R
S2 S 0.65193(19) 0.55607(6) 0.16259(11) 0.0415(4) Uani 1 1 d U
C61 C 0.4552(10) 0.5446(2) 0.1908(5) 0.0509(13) Uani 1 1 d U
H61 H 0.3796 0.5550 0.1452 0.061 Uiso 1 1 calc R
C62 C 0.4023(10) 0.5223(3) 0.2709(5) 0.0570(14) Uani 1 1 d U
H62 H 0.2939 0.5162 0.2758 0.068 Uiso 1 1 calc R
C63 C 0.5030(12) 0.5070(3) 0.3512(5) 0.0585(16) Uani 1 1 d U
O9 O 0.4252(10) 0.4945(3) 0.4349(4) 0.102(2) Uani 1 1 d U
O10 O 0.6495(8) 0.5045(2) 0.3485(4) 0.0734(15) Uani 1 1 d U
C64 C 0.5155(19) 0.4813(5) 0.5155(7) 0.123(5) Uani 1 1 d U
H64A H 0.5856 0.5078 0.5325 0.185 Uiso 1 1 calc R
H64B H 0.5769 0.4527 0.4997 0.185 Uiso 1 1 calc R
H64C H 0.4471 0.4743 0.5707 0.185 Uiso 1 1 calc R
C65 C 0.5321(10) 0.7224(3) 0.1397(5) 0.0572(18) Uani 1 1 d U
H65A H 0.4618 0.7273 0.0845 0.086 Uiso 1 1 calc R
H65B H 0.6267 0.7415 0.1304 0.086 Uiso 1 1 calc R
H65C H 0.4801 0.7325 0.1997 0.086 Uiso 1 1 calc R
C66 C 0.6231(8) 0.6559(2) 0.2462(5) 0.0370(11) Uani 1 1 d U
C67 C 0.5103(9) 0.6470(3) 0.3176(5) 0.0475(12) Uani 1 1 d U
C68 C 0.5575(12) 0.6359(3) 0.4100(5) 0.0541(14) Uani 1 1 d U
H68 H 0.4819 0.6315 0.4594 0.065 Uiso 1 1 calc R
C69 C 0.7168(11) 0.6310(3) 0.4328(5) 0.0625(14) Uani 1 1 d U
H69 H 0.7479 0.6204 0.4954 0.075 Uiso 1 1 calc R
C70 C 0.8304(10) 0.6421(3) 0.3610(5) 0.0572(13) Uani 1 1 d U
H70 H 0.9376 0.6407 0.3775 0.069 Uiso 1 1 calc R
C71 C 0.7870(9) 0.6551(3) 0.2660(5) 0.0472(12) Uani 1 1 d U
C72 C 0.3354(9) 0.6510(3) 0.2942(7) 0.0586(17) Uani 1 1 d U
H72A H 0.3018 0.6845 0.3015 0.088 Uiso 1 1 calc R
H72B H 0.2763 0.6306 0.3389 0.088 Uiso 1 1 calc R
H72C H 0.3169 0.6404 0.2273 0.088 Uiso 1 1 calc R
C73 C 0.9072(9) 0.6671(3) 0.1908(6) 0.065(2) Uani 1 1 d U
H73A H 0.8977 0.7010 0.1726 0.098 Uiso 1 1 calc R
H73B H 0.8911 0.6469 0.1333 0.098 Uiso 1 1 calc R
H73C H 1.0113 0.6611 0.2173 0.098 Uiso 1 1 calc R

loop_
_atom_site_aniso_label
_atom_site_aniso_U_11
_atom_site_aniso_U_22
_atom_site_aniso_U_33
_atom_site_aniso_U_23
_atom_site_aniso_U_13
_atom_site_aniso_U_12
Fe1 0.0373(4) 0.0416(5) 0.0270(4) 0.0039(4) 0.0006(4) 0.0000(6)
Fe2 0.0407(4) 0.0349(4) 0.0333(4) -0.0015(3) 0.0016(4) 0.0015(7)
C1 0.112(4) 0.072(3) 0.047(3) 0.033(2) 0.018(3) -0.004(3)
C2 0.098(4) 0.102(4) 0.045(3) 0.043(2) 0.000(3) 0.003(3)
C3 0.115(4) 0.105(4) 0.0242(19) 0.016(2) 0.011(3) -0.019(3)
C4 0.107(4) 0.097(3) 0.040(3) 0.025(3) 0.033(2) 0.007(3)
C5 0.090(4) 0.099(3) 0.045(3) 0.035(3) 0.011(3) -0.019(3)
C6 0.109(4) 0.0329(19) 0.082(3) 0.001(2) 0.016(3) 0.016(3)
C7 0.090(3) 0.043(3) 0.094(3) -0.009(3) 0.003(3) 0.030(2)
C8 0.090(3) 0.045(3) 0.093(4) -0.015(3) 0.027(3) 0.019(2)
C9 0.110(4) 0.045(2) 0.066(3) -0.024(2) 0.012(3) 0.010(3)
C10 0.099(4) 0.040(2) 0.086(3) -0.020(2) 0.011(3) -0.003(2)
C11 0.040(2) 0.046(2) 0.037(3) -0.003(2) 0.004(2) 0.0025(19)
O11 0.034(2) 0.067(3) 0.097(4) 0.017(3) -0.014(3) -0.002(2)
C12 0.042(2) 0.042(2) 0.035(2) 0.0006(18) -0.0026(18) 0.0020(16)
C13 0.036(2) 0.042(2) 0.037(2) 0.0010(18) -0.0014(16) 0.0002(17)
C14 0.034(2) 0.040(2) 0.0311(18) -0.0001(16) -0.0017(16) 0.0044(19)
C15 0.023(2) 0.043(2) 0.029(2) 0.0016(17) -0.0045(19) 0.005(2)
O1 0.043(3) 0.0378(19) 0.0300(16) -0.0002(15) 0.0015(17) 0.0019(18)
N1 0.043(3) 0.048(3) 0.031(2) 0.0002(19) -0.002(2) -0.009(3)
C16 0.045(3) 0.050(3) 0.039(2) 0.003(2) -0.003(2) -0.003(2)
C17 0.055(3) 0.060(3) 0.046(3) 0.004(2) -0.012(2) 0.001(3)
C18 0.055(3) 0.057(3) 0.048(3) 0.003(3) -0.015(2) 0.004(3)
O2 0.045(2) 0.124(5) 0.084(4) -0.026(4) -0.014(2) 0.001(3)
O3 0.073(4) 0.107(4) 0.043(2) 0.008(3) -0.007(2) -0.040(3)
C19 0.126(9) 0.076(5) 0.042(3) 0.008(3) -0.026(4) -0.020(5)
C20 0.040(3) 0.054(4) 0.058(4) 0.002(3) 0.004(3) -0.007(3)
S1 0.0447(9) 0.0433(8) 0.0349(8) 0.0059(7) -0.0002(6) -0.0001(9)
C21 0.042(3) 0.055(3) 0.044(3) 0.002(2) 0.001(2) 0.008(3)
C22 0.055(3) 0.062(3) 0.048(3) 0.007(3) -0.002(2) 0.009(3)
C23 0.066(3) 0.059(3) 0.043(3) 0.008(3) 0.002(3) 0.012(3)
O4 0.066(3) 0.134(6) 0.047(3) 0.024(3) -0.008(2) 0.008(4)
O5 0.058(3) 0.097(4) 0.051(3) 0.014(3) -0.005(2) -0.007(3)
C24 0.116(8) 0.182(11) 0.033(3) 0.020(5) -0.012(5) 0.010(9)
C25 0.097(7) 0.057(3) 0.030(3) -0.005(2) 0.001(4) -0.024(4)
C26 0.047(2) 0.042(3) 0.036(2) -0.001(2) 0.0028(19) -0.003(2)
C27 0.058(3) 0.048(3) 0.040(2) -0.003(2) -0.007(2) 0.003(3)
C28 0.083(3) 0.054(3) 0.040(2) -0.002(2) -0.013(2) 0.003(3)
C29 0.090(3) 0.061(3) 0.044(3) 0.004(3) 0.007(2) 0.004(3)
C30 0.064(3) 0.054(3) 0.044(2) -0.004(2) 0.016(2) 0.000(3)
C31 0.049(2) 0.049(3) 0.041(2) -0.004(2) 0.007(2) 0.001(2)
C32 0.050(3) 0.054(4) 0.089(5) 0.003(4) -0.015(3) -0.005(3)
C33 0.055(4) 0.075(5) 0.055(4) -0.011(3) -0.002(3) 0.014(3)
Fe3 0.0391(5) 0.0465(5) 0.0308(4) 0.0033(4) -0.0044(4) 0.0053(7)
Fe4 0.0394(4) 0.0402(4) 0.0420(5) -0.0035(4) -0.0058(4) -0.0008(7)
C41 0.095(4) 0.078(3) 0.059(3) 0.030(2) -0.010(3) 0.019(3)
C42 0.080(3) 0.095(3) 0.055(3) 0.039(2) -0.004(3) 0.007(3)
C43 0.087(4) 0.107(4) 0.039(2) 0.022(2) -0.001(2) 0.029(3)
C44 0.090(4) 0.105(4) 0.049(2) 0.024(3) -0.034(2) 0.004(3)
C45 0.070(3) 0.108(4) 0.055(3) 0.036(3) -0.007(3) 0.029(3)
C46 0.092(4) 0.037(2) 0.090(3) -0.005(2) -0.010(3) -0.013(2)
C47 0.079(3) 0.045(3) 0.103(4) -0.016(3) -0.009(3) -0.022(2)
C48 0.098(4) 0.052(3) 0.093(3) -0.016(3) -0.033(3) -0.019(3)
C49 0.108(4) 0.055(3) 0.084(3) -0.028(2) -0.003(3) -0.010(3)
C50 0.089(4) 0.043(2) 0.099(4) -0.021(3) -0.008(3) 0.004(2)
C51 0.039(2) 0.051(2) 0.056(3) 0.002(2) -0.006(2) 0.000(2)
O51 0.027(2) 0.078(4) 0.110(5) 0.015(3) 0.003(3) 0.002(2)
C52 0.040(2) 0.048(2) 0.036(2) -0.0027(18) -0.0012(18) 0.0018(16)
C53 0.033(2) 0.043(2) 0.041(2) 0.0002(19) -0.0018(16) 0.0060(17)
C54 0.036(2) 0.039(2) 0.0302(18) 0.0046(15) -0.0016(16) 0.004(2)
C55 0.032(3) 0.043(2) 0.030(2) 0.0018(18) -0.004(2) 0.001(2)
O6 0.046(3) 0.0350(19) 0.0371(17) 0.0062(15) 0.0015(18) 0.0006(19)
N2 0.050(3) 0.043(2) 0.036(2) -0.008(2) -0.004(2) 0.004(2)
C56 0.051(3) 0.062(3) 0.041(2) 0.000(2) 0.002(2) 0.008(2)
C57 0.056(3) 0.073(3) 0.041(3) -0.003(3) 0.001(2) 0.011(3)
C58 0.054(3) 0.078(4) 0.044(3) -0.003(3) 0.001(2) 0.015(3)
O7 0.062(4) 0.141(5) 0.053(3) -0.032(4) 0.001(2) 0.029(4)
O8 0.051(3) 0.248(10) 0.095(5) -0.051(7) -0.002(3) 0.039(5)
C59 0.178(14) 0.164(11) 0.048(5) -0.027(6) 0.017(6) 0.068(10)
C60 0.032(3) 0.062(4) 0.049(3) 0.003(3) 0.000(2) 0.010(3)
S2 0.0432(9) 0.0424(8) 0.0389(8) 0.0080(7) -0.0037(7) 0.0008(9)
C61 0.056(3) 0.047(3) 0.050(3) -0.001(2) 0.005(3) -0.010(3)
C62 0.070(3) 0.051(3) 0.051(3) -0.002(2) 0.012(2) -0.019(3)
C63 0.084(4) 0.049(3) 0.043(3) 0.008(2) 0.016(3) -0.020(3)
O9 0.118(5) 0.137(6) 0.051(3) 0.029(3) 0.017(3) -0.024(5)
O10 0.090(3) 0.068(4) 0.062(3) 0.011(3) 0.006(3) 0.015(3)
C64 0.172(12) 0.155(10) 0.043(4) 0.028(5) -0.004(6) -0.053(10)
C65 0.071(5) 0.055(3) 0.046(4) 0.002(3) 0.009(4) 0.028(4)
C66 0.044(2) 0.037(2) 0.030(2) -0.009(2) 0.0007(19) 0.000(2)
C67 0.054(3) 0.048(3) 0.040(2) -0.008(2) 0.009(2) -0.001(3)
C68 0.077(3) 0.054(3) 0.031(2) -0.007(2) 0.012(2) -0.002(3)
C69 0.086(3) 0.064(3) 0.037(3) -0.001(3) -0.005(2) 0.001(3)
C70 0.063(3) 0.061(3) 0.047(3) -0.006(3) -0.013(2) 0.000(3)
C71 0.050(2) 0.050(3) 0.041(2) -0.005(2) -0.007(2) -0.001(2)
C72 0.046(3) 0.057(4) 0.073(4) 0.005(4) 0.013(3) -0.001(3)
C73 0.041(3) 0.088(5) 0.066(4) -0.008(4) -0.003(3) -0.015(3)

loop_
_atom_type_symbol
_atom_type_description
_atom_type_scat_dispersion_real
_atom_type_scat_dispersion_imag
_atom_type_scat_source
C C 0.0033 0.0016 'International Tables Vol C Tables 4.2.6.8 and 6.1.1.4'
H H 0.0000 0.0000 'International Tables Vol C Tables 4.2.6.8 and 6.1.1.4'
N N 0.0061 0.0033 'International Tables Vol C Tables 4.2.6.8 and 6.1.1.4'
O O 0.0106 0.0060 'International Tables Vol C Tables 4.2.6.8 and 6.1.1.4'
S S 0.1246 0.1234 'International Tables Vol C Tables 4.2.6.8 and 6.1.1.4'
Fe Fe 0.3463 0.8444 'International Tables Vol C Tables 4.2.6.8 and 6.1.1.4'

loop_
_geom_angle_atom_site_label_1
_geom_angle_atom_site_label_2
_geom_angle_atom_site_label_3
_geom_angle
C11 Fe1 C12 100.2(3)
C11 Fe1 O1 82.9(2)
C12 Fe1 O1 87.2(2)
C11 Fe1 C4 90.9(4)
C12 Fe1 C4 129.0(4)
O1 Fe1 C4 143.7(4)
C11 Fe1 C3 124.0(4)
C12 Fe1 C3 97.9(3)
O1 Fe1 C3 150.6(4)
C4 Fe1 C3 39.5(4)
C11 Fe1 C1 126.7(4)
C12 Fe1 C1 132.6(4)
O1 Fe1 C1 91.9(3)
C4 Fe1 C1 63.6(4)
C3 Fe1 C1 63.4(4)
C11 Fe1 C5 92.4(4)
C12 Fe1 C5 162.3(3)
O1 Fe1 C5 106.8(3)
C4 Fe1 C5 37.5(4)
C3 Fe1 C5 64.6(4)
C1 Fe1 C5 38.8(4)
C11 Fe1 C2 154.2(4)
C12 Fe1 C2 100.4(4)
O1 Fe1 C2 113.4(3)
C4 Fe1 C2 64.0(4)
C3 Fe1 C2 37.3(4)
C1 Fe1 C2 38.0(4)
C5 Fe1 C2 64.4(4)
C11 Fe1 Fe2 49.7(2)
C12 Fe1 Fe2 51.7(2)
O1 Fe1 Fe2 91.44(12)
C4 Fe1 Fe2 111.5(3)
C3 Fe1 Fe2 114.5(3)
C1 Fe1 Fe2 174.7(3)
C5 Fe1 Fe2 136.0(3)
C2 Fe1 Fe2 142.9(3)
C11 Fe2 C12 97.2(3)
C11 Fe2 C13 113.9(3)
C12 Fe2 C13 40.8(3)
C11 Fe2 C9 113.8(4)
C12 Fe2 C9 101.5(4)
C13 Fe2 C9 121.4(4)
C11 Fe2 C7 93.4(4)
C12 Fe2 C7 166.8(4)
C13 Fe2 C7 139.3(3)
C9 Fe2 C7 66.8(4)
C11 Fe2 C8 82.9(3)
C12 Fe2 C8 134.5(3)
C13 Fe2 C8 161.9(3)
C9 Fe2 C8 41.3(4)
C7 Fe2 C8 39.3(4)
C11 Fe2 C10 149.1(3)
C12 Fe2 C10 102.8(4)
C13 Fe2 C10 96.6(4)
C9 Fe2 C10 39.2(4)
C7 Fe2 C10 64.4(4)
C8 Fe2 C10 66.2(4)
C11 Fe2 C6 131.2(4)
C12 Fe2 C6 131.6(4)
C13 Fe2 C6 104.3(4)
C9 Fe2 C6 65.1(4)
C7 Fe2 C6 39.0(4)
C8 Fe2 C6 65.7(4)
C10 Fe2 C6 37.0(4)
C11 Fe2 C14 88.2(3)
C12 Fe2 C14 72.1(2)
C13 Fe2 C14 40.9(2)
C9 Fe2 C14 157.9(4)
C7 Fe2 C14 116.3(3)
C8 Fe2 C14 152.8(3)
C10 Fe2 C14 120.3(3)
C6 Fe2 C14 102.8(3)
C11 Fe2 Fe1 48.7(2)
C12 Fe2 Fe1 49.6(2)
C13 Fe2 Fe1 80.19(18)
C9 Fe2 Fe1 108.5(3)
C7 Fe2 Fe1 138.3(3)
C8 Fe2 Fe1 108.7(3)
C10 Fe2 Fe1 138.6(3)
C6 Fe2 Fe1 173.4(3)
C14 Fe2 Fe1 83.78(16)
C2 C1 C5 109.0(10)
C2 C1 Fe1 72.0(5)
C5 C1 Fe1 71.4(5)
C2 C1 H1 125.5
C5 C1 H1 125.5
Fe1 C1 H1 122.8
C3 C2 C1 107.8(10)
C3 C2 Fe1 69.7(5)
C1 C2 Fe1 70.0(5)
C3 C2 H2 126.1
C1 C2 H2 126.1
Fe1 C2 H2 125.7
C2 C3 C4 107.5(10)
C2 C3 Fe1 73.0(5)
C4 C3 Fe1 68.7(5)
C2 C3 H3 126.3
C4 C3 H3 126.3
Fe1 C3 H3 123.7
C5 C4 C3 110.2(11)
C5 C4 Fe1 74.3(5)
C3 C4 Fe1 71.8(5)
C5 C4 H4 124.9
C3 C4 H4 124.9
Fe1 C4 H4 120.6
C4 C5 C1 105.5(11)
C4 C5 Fe1 68.1(5)
C1 C5 Fe1 69.8(5)
C4 C5 H5 127.3
C1 C5 H5 127.3
Fe1 C5 H5 126.4
C10 C6 C7 108.3(9)
C10 C6 Fe2 70.2(5)
C7 C6 Fe2 68.8(4)
C10 C6 H6 125.8
C7 C6 H6 125.8
Fe2 C6 H6 126.7
C8 C7 C6 109.0(10)
C8 C7 Fe2 70.6(5)
C6 C7 Fe2 72.2(5)
C8 C7 H7 125.5
C6 C7 H7 125.5
Fe2 C7 H7 123.3
C7 C8 C9 105.5(10)
C7 C8 Fe2 70.1(5)
C9 C8 Fe2 68.5(5)
C7 C8 H8 127.3
C9 C8 H8 127.3
Fe2 C8 H8 125.7
C10 C9 C8 105.9(9)
C10 C9 Fe2 71.5(4)
C8 C9 Fe2 70.2(4)
C10 C9 H9 127.0
C8 C9 H9 127.0
Fe2 C9 H9 123.0
C6 C10 C9 111.2(10)
C6 C10 Fe2 72.8(5)
C9 C10 Fe2 69.3(5)
C6 C10 H10 124.4
C9 C10 H10 124.4
Fe2 C10 H10 125.1
O11 C11 Fe1 138.9(6)
O11 C11 Fe2 139.3(6)
Fe1 C11 Fe2 81.6(3)
C13 C12 C16 118.5(6)
C13 C12 Fe1 121.9(5)
C16 C12 Fe1 119.5(5)
C13 C12 Fe2 70.4(4)
C16 C12 Fe2 124.9(5)
Fe1 C12 Fe2 78.7(2)
C12 C13 C14 116.7(6)
C12 C13 C20 122.2(6)
C14 C13 C20 121.0(6)
C12 C13 Fe2 68.8(4)
C14 C13 Fe2 73.7(3)
C20 C13 Fe2 126.0(5)
C13 C14 C15 115.0(5)
C13 C14 S1 115.3(5)
C15 C14 S1 118.7(4)
C13 C14 Fe2 65.4(3)
C15 C14 Fe2 114.8(4)
S1 C14 Fe2 116.6(3)
O1 C15 N1 115.6(5)
O1 C15 C14 118.2(5)
N1 C15 C14 126.1(5)
C15 O1 Fe1 124.2(4)
C15 N1 C26 127.4(5)
C15 N1 C25 117.4(5)
C26 N1 C25 113.9(5)
C17 C16 C12 175.8(7)
C16 C17 C18 178.3(8)
O2 C18 O3 122.3(7)
O2 C18 C17 125.4(7)
O3 C18 C17 112.2(6)
C18 O3 C19 118.1(7)
O3 C19 H19A 109.5
O3 C19 H19B 109.5
H19A C19 H19B 109.5
O3 C19 H19C 109.5
H19A C19 H19C 109.5
H19B C19 H19C 109.5
C13 C20 H20A 109.5
C13 C20 H20B 109.5
H20A C20 H20B 109.5
C13 C20 H20C 109.5
H20A C20 H20C 109.5
H20B C20 H20C 109.5
C21 S1 C14 100.1(3)
C22 C21 S1 123.7(6)
C22 C21 H21 118.2
S1 C21 H21 118.2
C21 C22 C23 124.4(8)
C21 C22 H22 117.8
C23 C22 H22 117.8
O5 C23 O4 123.1(7)
O5 C23 C22 125.4(7)
O4 C23 C22 111.4(8)
C23 O4 C24 118.3(7)
O4 C24 H24A 109.5
O4 C24 H24B 109.5
H24A C24 H24B 109.5
O4 C24 H24C 109.5
H24A C24 H24C 109.5
H24B C24 H24C 109.5
N1 C25 H25A 109.5
N1 C25 H25B 109.5
H25A C25 H25B 109.5
N1 C25 H25C 109.5
H25A C25 H25C 109.5
H25B C25 H25C 109.5
C27 C26 C31 119.3(6)
C27 C26 N1 119.7(6)
C31 C26 N1 120.6(6)
C28 C27 C26 121.0(8)
C28 C27 C32 120.2(7)
C26 C27 C32 118.7(7)
C27 C28 C29 118.3(7)
C27 C28 H28 120.9
C29 C28 H28 120.9
C30 C29 C28 120.2(7)
C30 C29 H29 119.9
C28 C29 H29 119.9
C29 C30 C31 122.5(8)
C29 C30 H30 118.7
C31 C30 H30 118.7
C30 C31 C26 118.4(7)
C30 C31 C33 121.2(7)
C26 C31 C33 120.3(6)
C27 C32 H32A 109.5
C27 C32 H32B 109.5
H32A C32 H32B 109.5
C27 C32 H32C 109.5
H32A C32 H32C 109.5
H32B C32 H32C 109.5
C31 C33 H33A 109.5
C31 C33 H33B 109.5
H33A C33 H33B 109.5
C31 C33 H33C 109.5
H33A C33 H33C 109.5
H33B C33 H33C 109.5
C51 Fe3 C52 99.8(3)
C51 Fe3 O6 82.0(3)
C52 Fe3 O6 87.4(2)
C51 Fe3 C43 132.8(4)
C52 Fe3 C43 95.7(3)
O6 Fe3 C43 143.3(4)
C51 Fe3 C44 93.8(4)
C52 Fe3 C44 124.1(4)
O6 Fe3 C44 148.5(3)
C43 Fe3 C44 42.3(4)
C51 Fe3 C45 92.5(4)
C52 Fe3 C45 163.0(3)
O6 Fe3 C45 106.1(3)
C43 Fe3 C45 67.3(4)
C44 Fe3 C45 42.7(4)
C51 Fe3 C42 154.8(4)
C52 Fe3 C42 104.5(3)
O6 Fe3 C42 105.3(3)
C43 Fe3 C42 38.6(4)
C44 Fe3 C42 67.3(4)
C45 Fe3 C42 62.4(4)
C51 Fe3 C41 122.5(4)
C52 Fe3 C41 136.8(4)
O6 Fe3 C41 90.2(3)
C43 Fe3 C41 63.0(4)
C44 Fe3 C41 65.8(4)
C45 Fe3 C41 35.8(4)
C42 Fe3 C41 35.5(4)
C51 Fe3 Fe4 49.9(2)
C52 Fe3 Fe4 51.3(2)
O6 Fe3 Fe4 91.45(12)
C43 Fe3 Fe4 118.8(3)
C44 Fe3 Fe4 109.6(3)
C45 Fe3 Fe4 136.3(3)
C42 Fe3 Fe4 150.5(3)
C41 Fe3 Fe4 171.8(3)
C51 Fe4 C52 96.6(3)
C51 Fe4 C53 112.6(3)
C52 Fe4 C53 40.5(3)
C51 Fe4 C48 89.7(4)
C52 Fe4 C48 124.3(4)
C53 Fe4 C48 152.3(4)
C51 Fe4 C47 89.0(3)
C52 Fe4 C47 164.9(3)
C53 Fe4 C47 147.8(3)
C48 Fe4 C47 41.4(4)
C51 Fe4 C50 151.3(4)
C52 Fe4 C50 106.5(4)
C53 Fe4 C50 96.0(3)
C48 Fe4 C50 63.3(4)
C47 Fe4 C50 64.6(4)
C51 Fe4 C49 125.0(4)
C52 Fe4 C49 98.2(4)
C53 Fe4 C49 112.8(3)
C48 Fe4 C49 39.8(4)
C47 Fe4 C49 67.4(4)
C50 Fe4 C49 36.0(4)
C51 Fe4 C46 123.2(4)
C52 Fe4 C46 139.9(3)
C53 Fe4 C46 110.2(3)
C48 Fe4 C46 66.1(4)
C47 Fe4 C46 38.8(4)
C50 Fe4 C46 38.7(4)
C49 Fe4 C46 64.8(4)
C51 Fe4 C54 87.2(3)
C52 Fe4 C54 71.7(2)
C53 Fe4 C54 40.7(2)
C48 Fe4 C54 164.0(3)
C47 Fe4 C54 122.7(3)
C50 Fe4 C54 115.8(3)
C49 Fe4 C54 147.6(3)
C46 Fe4 C54 102.7(3)
C51 Fe4 Fe3 48.3(2)
C52 Fe4 Fe3 49.58(19)
C53 Fe4 Fe3 79.78(19)
C48 Fe4 Fe3 106.1(3)
C47 Fe4 Fe3 131.1(3)
C50 Fe4 Fe3 145.1(3)
C49 Fe4 Fe3 114.0(3)
C46 Fe4 Fe3 169.8(3)
C54 Fe4 Fe3 83.37(16)
C42 C41 C45 113.5(10)
C42 C41 Fe3 71.0(5)
C45 C41 Fe3 69.5(5)
C42 C41 H41 123.3
C45 C41 H41 123.3
Fe3 C41 H41 128.0
C41 C42 C43 110.1(10)
C41 C42 Fe3 73.5(6)
C43 C42 Fe3 68.7(5)
C41 C42 H42 124.9
C43 C42 H42 124.9
Fe3 C42 H42 124.5
C42 C43 C44 107.8(9)
C42 C43 Fe3 72.8(5)
C44 C43 Fe3 69.5(5)
C42 C43 H43 126.1
C44 C43 H43 126.1
Fe3 C43 H43 123.3
C43 C44 C45 99.6(9)
C43 C44 Fe3 68.2(4)
C45 C44 Fe3 68.7(5)
C43 C44 H44 130.2
C45 C44 H44 130.2
Fe3 C44 H44 124.6
C41 C45 C44 108.9(9)
C41 C45 Fe3 74.7(5)
C44 C45 Fe3 68.6(5)
C41 C45 H45 125.5
C44 C45 H45 125.5
Fe3 C45 H45 122.8
C50 C46 C47 106.5(9)
C50 C46 Fe4 69.9(5)
C47 C46 Fe4 69.6(5)
C50 C46 H46 126.8
C47 C46 H46 126.8
Fe4 C46 H46 125.4
C46 C47 C48 105.6(10)
C46 C47 Fe4 71.7(5)
C48 C47 Fe4 68.7(5)
C46 C47 H47 127.2
C48 C47 H47 127.2
Fe4 C47 H47 124.1
C49 C48 C47 106.7(10)
C49 C48 Fe4 71.0(5)
C47 C48 Fe4 69.8(5)
C49 C48 H48 126.7
C47 C48 H48 126.7
Fe4 C48 H48 124.2
C50 C49 C48 107.3(11)
C50 C49 Fe4 72.0(5)
C48 C49 Fe4 69.2(5)
C50 C49 H49 126.3
C48 C49 H49 126.3
Fe4 C49 H49 124.1
C49 C50 C46 113.9(10)
C49 C50 Fe4 72.0(6)
C46 C50 Fe4 71.4(5)
C49 C50 H50 123.1
C46 C50 H50 123.1
Fe4 C50 H50 125.1
O51 C51 Fe3 140.6(6)
O51 C51 Fe4 137.6(6)
Fe3 C51 Fe4 81.8(3)
C53 C52 C56 118.5(6)
C53 C52 Fe3 122.3(5)
C56 C52 Fe3 119.2(5)
C53 C52 Fe4 71.5(4)
C56 C52 Fe4 123.4(5)
Fe3 C52 Fe4 79.1(2)
C52 C53 C54 116.2(6)
C52 C53 C60 122.3(6)
C54 C53 C60 121.5(5)
C52 C53 Fe4 68.0(4)
C54 C53 Fe4 73.1(3)
C60 C53 Fe4 128.7(5)
C53 C54 C55 114.2(5)
C53 C54 S2 114.4(4)
C55 C54 S2 119.5(4)
C53 C54 Fe4 66.2(3)
C55 C54 Fe4 115.7(4)
S2 C54 Fe4 115.5(3)
O6 C55 N2 116.9(5)
O6 C55 C54 118.5(5)
N2 C55 C54 124.6(5)
C55 O6 Fe3 124.2(4)
C55 N2 C66 129.3(5)
C55 N2 C65 116.3(5)
C66 N2 C65 113.0(5)
C57 C56 C52 179.0(8)
C56 C57 C58 176.0(9)
O8 C58 O7 122.6(7)
O8 C58 C57 125.2(8)
O7 C58 C57 111.8(6)
C58 O7 C59 116.6(8)
O7 C59 H59A 109.5
O7 C59 H59B 109.5
H59A C59 H59B 109.5
O7 C59 H59C 109.5
H59A C59 H59C 109.5
H59B C59 H59C 109.5
C53 C60 H60A 109.5
C53 C60 H60B 109.5
H60A C60 H60B 109.5
C53 C60 H60C 109.5
H60A C60 H60C 109.5
H60B C60 H60C 109.5
C61 S2 C54 101.5(3)
C62 C61 S2 126.1(7)
C62 C61 H61 117.0
S2 C61 H61 117.0
C61 C62 C63 123.6(8)
C61 C62 H62 118.2
C63 C62 H62 118.2
O10 C63 O9 119.7(9)
O10 C63 C62 125.6(7)
O9 C63 C62 114.7(9)
C63 O9 C64 117.4(9)
O9 C64 H64A 109.5
O9 C64 H64B 109.5
H64A C64 H64B 109.5
O9 C64 H64C 109.5
H64A C64 H64C 109.5
H64B C64 H64C 109.5
N2 C65 H65A 109.5
N2 C65 H65B 109.5
H65A C65 H65B 109.5
N2 C65 H65C 109.5
H65A C65 H65C 109.5
H65B C65 H65C 109.5
C67 C66 C71 122.9(6)
C67 C66 N2 119.8(6)
C71 C66 N2 117.2(6)
C68 C67 C66 119.0(8)
C68 C67 C72 119.9(7)
C66 C67 C72 121.0(7)
C67 C68 C69 121.1(8)
C67 C68 H68 119.5
C69 C68 H68 119.5
C68 C69 C70 119.2(7)
C68 C69 H69 120.4
C70 C69 H69 120.4
C71 C70 C69 121.4(7)
C71 C70 H70 119.3
C69 C70 H70 119.3
C70 C71 C66 116.1(7)
C70 C71 C73 121.1(7)
C66 C71 C73 122.8(6)
C67 C72 H72A 109.5
C67 C72 H72B 109.5
H72A C72 H72B 109.5
C67 C72 H72C 109.5
H72A C72 H72C 109.5
H72B C72 H72C 109.5
C71 C73 H73A 109.5
C71 C73 H73B 109.5
H73A C73 H73B 109.5
C71 C73 H73C 109.5
H73A C73 H73C 109.5
H73B C73 H73C 109.5

loop_
_geom_bond_atom_site_label_1
_geom_bond_atom_site_label_2
_geom_bond_distance
Fe1 C11 1.899(7)
Fe1 C12 1.943(7)
Fe1 O1 1.954(4)
Fe1 C4 2.029(8)
Fe1 C3 2.069(7)
Fe1 C1 2.085(8)
Fe1 C5 2.106(9)
Fe1 C2 2.110(8)
Fe1 Fe2 2.5012(12)
Fe2 C11 1.928(7)
Fe2 C12 2.002(6)
Fe2 C13 2.024(6)
Fe2 C9 2.060(7)
Fe2 C7 2.077(8)
Fe2 C8 2.083(8)
Fe2 C10 2.089(8)
Fe2 C6 2.121(7)
Fe2 C14 2.136(6)
C1 C2 1.367(14)
C1 C5 1.393(15)
C1 H1 0.9300
C2 C3 1.336(14)
C2 H2 0.9300
C3 C4 1.387(14)
C3 H3 0.9300
C4 C5 1.332(15)
C4 H4 0.9300
C5 H5 0.9300
C6 C10 1.335(14)
C6 C7 1.402(15)
C6 H6 0.9300
C7 C8 1.399(13)
C7 H7 0.9300
C8 C9 1.463(15)
C8 H8 0.9300
C9 C10 1.390(13)
C9 H9 0.9300
C10 H10 0.9300
C11 O11 1.195(8)
C12 C13 1.403(9)
C12 C16 1.433(9)
C13 C14 1.459(8)
C13 C20 1.529(9)
C14 C15 1.511(9)
C14 S1 1.787(6)
C15 O1 1.252(7)
C15 N1 1.338(7)
N1 C26 1.419(8)
N1 C25 1.488(9)
C16 C17 1.199(9)
C17 C18 1.421(9)
C18 O2 1.216(9)
C18 O3 1.322(9)
O3 C19 1.445(9)
C19 H19A 0.9600
C19 H19B 0.9600
C19 H19C 0.9600
C20 H20A 0.9600
C20 H20B 0.9600
C20 H20C 0.9600
S1 C21 1.732(7)
C21 C22 1.360(9)
C21 H21 0.9300
C22 C23 1.410(11)
C22 H22 0.9300
C23 O5 1.187(11)
C23 O4 1.330(10)
O4 C24 1.430(11)
C24 H24A 0.9600
C24 H24B 0.9600
C24 H24C 0.9600
C25 H25A 0.9600
C25 H25B 0.9600
C25 H25C 0.9600
C26 C27 1.392(10)
C26 C31 1.414(10)
C27 C28 1.364(10)
C27 C32 1.574(11)
C28 C29 1.427(13)
C28 H28 0.9300
C29 C30 1.338(11)
C29 H29 0.9300
C30 C31 1.363(10)
C30 H30 0.9300
C31 C33 1.503(10)
C32 H32A 0.9600
C32 H32B 0.9600
C32 H32C 0.9600
C33 H33A 0.9600
C33 H33B 0.9600
C33 H33C 0.9600
Fe3 C51 1.892(8)
Fe3 C52 1.944(7)
Fe3 O6 1.956(4)
Fe3 C43 2.044(8)
Fe3 C44 2.062(8)
Fe3 C45 2.064(8)
Fe3 C42 2.097(8)
Fe3 C41 2.126(8)
Fe3 Fe4 2.5071(13)
Fe4 C51 1.938(8)
Fe4 C52 1.993(7)
Fe4 C53 2.039(6)
Fe4 C48 2.066(8)
Fe4 C47 2.081(9)
Fe4 C50 2.088(9)
Fe4 C49 2.089(8)
Fe4 C46 2.108(8)
Fe4 C54 2.133(6)
C41 C42 1.289(13)
C41 C45 1.290(14)
C41 H41 0.9300
C42 C43 1.368(14)
C42 H42 0.9300
C43 C44 1.481(14)
C43 H43 0.9300
C44 C45 1.501(15)
C44 H44 0.9300
C45 H45 0.9300
C46 C50 1.390(14)
C46 C47 1.390(14)
C46 H46 0.9300
C47 C48 1.467(14)
C47 H47 0.9300
C48 C49 1.415(14)
C48 H48 0.9300
C49 C50 1.292(13)
C49 H49 0.9300
C50 H50 0.9300
C51 O51 1.157(9)
C52 C53 1.397(9)
C52 C56 1.452(9)
C53 C54 1.452(8)
C53 C60 1.504(9)
C54 C55 1.504(9)
C54 S2 1.806(6)
C55 O6 1.248(7)
C55 N2 1.340(8)
N2 C66 1.459(9)
N2 C65 1.463(9)
C56 C57 1.211(10)
C57 C58 1.417(10)
C58 O8 1.183(9)
C58 O7 1.314(9)
O7 C59 1.461(11)
C59 H59A 0.9600
C59 H59B 0.9600
C59 H59C 0.9600
C60 H60A 0.9600
C60 H60B 0.9600
C60 H60C 0.9600
S2 C61 1.728(9)
C61 C62 1.317(9)
C61 H61 0.9300
C62 C63 1.437(12)
C62 H62 0.9300
C63 O10 1.235(12)
C63 O9 1.349(9)
O9 C64 1.375(13)
C64 H64A 0.9600
C64 H64B 0.9600
C64 H64C 0.9600
C65 H65A 0.9600
C65 H65B 0.9600
C65 H65C 0.9600
C66 C67 1.373(9)
C66 C71 1.405(10)
C67 C68 1.343(10)
C67 C72 1.509(11)
C68 C69 1.382(12)
C68 H68 0.9300
C69 C70 1.395(11)
C69 H69 0.9300
C70 C71 1.378(10)
C70 H70 0.9300
C71 C73 1.470(10)
C72 H72A 0.9600
C72 H72B 0.9600
C72 H72C 0.9600
C73 H73A 0.9600
C73 H73B 0.9600
C73 H73C 0.9600

loop_
_geom_torsion_atom_site_label_1
_geom_torsion_atom_site_label_2
_geom_torsion_atom_site_label_3
_geom_torsion_atom_site_label_4
_geom_torsion
C12 Fe1 Fe2 C11 164.8(4)
O1 Fe1 Fe2 C11 79.5(3)
C4 Fe1 Fe2 C11 -71.8(5)
C3 Fe1 Fe2 C11 -114.8(4)
C1 Fe1 Fe2 C11 -50(3)
C5 Fe1 Fe2 C11 -36.8(5)
C2 Fe1 Fe2 C11 -146.8(6)
C11 Fe1 Fe2 C12 -164.8(4)
O1 Fe1 Fe2 C12 -85.3(3)
C4 Fe1 Fe2 C12 123.4(4)
C3 Fe1 Fe2 C12 80.4(4)
C1 Fe1 Fe2 C12 146(3)
C5 Fe1 Fe2 C12 158.4(5)
C2 Fe1 Fe2 C12 48.4(5)
C11 Fe1 Fe2 C13 -134.3(3)
C12 Fe1 Fe2 C13 30.5(3)
O1 Fe1 Fe2 C13 -54.9(2)
C4 Fe1 Fe2 C13 153.9(4)
C3 Fe1 Fe2 C13 110.9(4)
C1 Fe1 Fe2 C13 176(3)
C5 Fe1 Fe2 C13 -171.1(4)
C2 Fe1 Fe2 C13 78.9(5)
C11 Fe1 Fe2 C9 105.8(4)
C12 Fe1 Fe2 C9 -89.4(4)
O1 Fe1 Fe2 C9 -174.8(4)
C4 Fe1 Fe2 C9 34.0(5)
C3 Fe1 Fe2 C9 -9.0(5)
C1 Fe1 Fe2 C9 56(3)
C5 Fe1 Fe2 C9 68.9(6)
C2 Fe1 Fe2 C9 -41.0(6)
C11 Fe1 Fe2 C7 30.1(5)
C12 Fe1 Fe2 C7 -165.1(5)
O1 Fe1 Fe2 C7 109.5(4)
C4 Fe1 Fe2 C7 -41.7(6)
C3 Fe1 Fe2 C7 -84.7(6)
C1 Fe1 Fe2 C7 -19(3)
C5 Fe1 Fe2 C7 -6.8(6)
C2 Fe1 Fe2 C7 -116.7(6)
C11 Fe1 Fe2 C8 62.0(4)
C12 Fe1 Fe2 C8 -133.2(4)
O1 Fe1 Fe2 C8 141.5(3)
C4 Fe1 Fe2 C8 -9.8(5)
C3 Fe1 Fe2 C8 -52.8(5)
C1 Fe1 Fe2 C8 12(3)
C5 Fe1 Fe2 C8 25.2(5)
C2 Fe1 Fe2 C8 -84.7(6)
C11 Fe1 Fe2 C10 136.9(5)
C12 Fe1 Fe2 C10 -58.3(5)
O1 Fe1 Fe2 C10 -143.7(5)
C4 Fe1 Fe2 C10 65.1(6)
C3 Fe1 Fe2 C10 22.1(6)
C1 Fe1 Fe2 C10 87(3)
C5 Fe1 Fe2 C10 100.0(6)
C2 Fe1 Fe2 C10 -9.9(7)
C11 Fe1 Fe2 C6 92(3)
C12 Fe1 Fe2 C6 -103(3)
O1 Fe1 Fe2 C6 172(3)
C4 Fe1 Fe2 C6 20(3)
C3 Fe1 Fe2 C6 -23(3)
C1 Fe1 Fe2 C6 43(4)
C5 Fe1 Fe2 C6 55(3)
C2 Fe1 Fe2 C6 -55(3)
C11 Fe1 Fe2 C14 -93.1(3)
C12 Fe1 Fe2 C14 71.7(3)
O1 Fe1 Fe2 C14 -13.6(2)
C4 Fe1 Fe2 C14 -164.9(4)
C3 Fe1 Fe2 C14 152.1(4)
C1 Fe1 Fe2 C14 -143(3)
C5 Fe1 Fe2 C14 -129.9(4)
C2 Fe1 Fe2 C14 120.2(5)
C11 Fe1 C1 C2 -150.4(6)
C12 Fe1 C1 C2 39.0(8)
O1 Fe1 C1 C2 127.0(6)
C4 Fe1 C1 C2 -80.8(7)
C3 Fe1 C1 C2 -36.4(6)
C5 Fe1 C1 C2 -118.1(9)
Fe2 Fe1 C1 C2 -104(3)
C11 Fe1 C1 C5 -32.3(7)
C12 Fe1 C1 C5 157.1(6)
O1 Fe1 C1 C5 -114.9(6)
C4 Fe1 C1 C5 37.3(6)
C3 Fe1 C1 C5 81.7(7)
C2 Fe1 C1 C5 118.1(9)
Fe2 Fe1 C1 C5 14(3)
C5 C1 C2 C3 -2.4(9)
Fe1 C1 C2 C3 59.7(5)
C5 C1 C2 Fe1 -62.2(6)
C11 Fe1 C2 C3 -53.2(12)
C12 Fe1 C2 C3 89.4(7)
O1 Fe1 C2 C3 -179.1(6)
C4 Fe1 C2 C3 -39.1(7)
C1 Fe1 C2 C3 -118.7(10)
C5 Fe1 C2 C3 -80.9(7)
Fe2 Fe1 C2 C3 52.7(8)
C11 Fe1 C2 C1 65.5(11)
C12 Fe1 C2 C1 -151.9(6)
O1 Fe1 C2 C1 -60.4(7)
C4 Fe1 C2 C1 79.6(7)
C3 Fe1 C2 C1 118.7(10)
C5 Fe1 C2 C1 37.8(6)
Fe2 Fe1 C2 C1 171.4(5)
C1 C2 C3 C4 0.4(9)
Fe1 C2 C3 C4 60.4(6)
C1 C2 C3 Fe1 -59.9(5)
C11 Fe1 C3 C2 155.2(6)
C12 Fe1 C3 C2 -96.8(7)
O1 Fe1 C3 C2 1.7(11)
C4 Fe1 C3 C2 117.1(10)
C1 Fe1 C3 C2 37.2(7)
C5 Fe1 C3 C2 80.6(7)
Fe2 Fe1 C3 C2 -148.2(6)
C11 Fe1 C3 C4 38.1(9)
C12 Fe1 C3 C4 146.0(7)
O1 Fe1 C3 C4 -115.5(8)
C1 Fe1 C3 C4 -79.9(8)
C5 Fe1 C3 C4 -36.6(7)
C2 Fe1 C3 C4 -117.1(10)
Fe2 Fe1 C3 C4 94.7(7)
C2 C3 C4 C5 1.8(10)
Fe1 C3 C4 C5 64.9(6)
C2 C3 C4 Fe1 -63.2(6)
C11 Fe1 C4 C5 92.8(7)
C12 Fe1 C4 C5 -163.4(6)
O1 Fe1 C4 C5 13.6(10)
C3 Fe1 C4 C5 -118.0(10)
C1 Fe1 C4 C5 -38.6(7)
C2 Fe1 C4 C5 -81.2(7)
Fe2 Fe1 C4 C5 139.2(6)
C11 Fe1 C4 C3 -149.3(7)
C12 Fe1 C4 C3 -45.4(9)
O1 Fe1 C4 C3 131.6(7)
C1 Fe1 C4 C3 79.4(8)
C5 Fe1 C4 C3 118.0(10)
C2 Fe1 C4 C3 36.8(7)
Fe2 Fe1 C4 C3 -102.8(7)
C3 C4 C5 C1 -3.2(9)
Fe1 C4 C5 C1 60.2(5)
C3 C4 C5 Fe1 -63.3(6)
C2 C1 C5 C4 3.4(9)
Fe1 C1 C5 C4 -59.1(6)
C2 C1 C5 Fe1 62.5(6)
C11 Fe1 C5 C4 -88.4(7)
C12 Fe1 C5 C4 46.9(16)
O1 Fe1 C5 C4 -171.7(6)
C3 Fe1 C5 C4 38.5(7)
C1 Fe1 C5 C4 117.0(10)
C2 Fe1 C5 C4 80.0(7)
Fe2 Fe1 C5 C4 -61.1(8)
C11 Fe1 C5 C1 154.6(6)
C12 Fe1 C5 C1 -70.1(14)
O1 Fe1 C5 C1 71.3(6)
C4 Fe1 C5 C1 -117.0(10)
C3 Fe1 C5 C1 -78.5(7)
C2 Fe1 C5 C1 -37.0(6)
Fe2 Fe1 C5 C1 -178.1(4)
C11 Fe2 C6 C10 137.1(6)
C12 Fe2 C6 C10 -46.7(8)
C13 Fe2 C6 C10 -81.8(6)
C9 Fe2 C6 C10 36.5(6)
C7 Fe2 C6 C10 119.8(9)
C8 Fe2 C6 C10 82.1(7)
C14 Fe2 C6 C10 -124.0(6)
Fe1 Fe2 C6 C10 51(3)
C11 Fe2 C6 C7 17.2(8)
C12 Fe2 C6 C7 -166.6(5)
C13 Fe2 C6 C7 158.3(6)
C9 Fe2 C6 C7 -83.4(7)
C8 Fe2 C6 C7 -37.7(6)
C10 Fe2 C6 C7 -119.8(9)
C14 Fe2 C6 C7 116.2(6)
Fe1 Fe2 C6 C7 -69(3)
C10 C6 C7 C8 2.0(9)
Fe2 C6 C7 C8 61.3(5)
C10 C6 C7 Fe2 -59.3(6)
C11 Fe2 C7 C8 74.5(6)
C12 Fe2 C7 C8 -68.9(17)
C13 Fe2 C7 C8 -151.7(6)
C9 Fe2 C7 C8 -40.0(6)
C10 Fe2 C7 C8 -83.1(6)
C6 Fe2 C7 C8 -118.4(9)
C14 Fe2 C7 C8 164.2(5)
Fe1 Fe2 C7 C8 52.3(8)
C11 Fe2 C7 C6 -167.1(6)
C12 Fe2 C7 C6 49.6(18)
C13 Fe2 C7 C6 -33.3(9)
C9 Fe2 C7 C6 78.5(7)
C8 Fe2 C7 C6 118.4(9)
C10 Fe2 C7 C6 35.4(6)
C14 Fe2 C7 C6 -77.4(7)
Fe1 Fe2 C7 C6 170.7(4)
C6 C7 C8 C9 -2.7(8)
Fe2 C7 C8 C9 59.6(5)
C6 C7 C8 Fe2 -62.3(5)
C11 Fe2 C8 C7 -104.3(6)
C12 Fe2 C8 C7 162.6(6)
C13 Fe2 C8 C7 96.8(12)
C9 Fe2 C8 C7 116.6(9)
C10 Fe2 C8 C7 78.0(7)
C6 Fe2 C8 C7 37.4(7)
C14 Fe2 C8 C7 -32.3(10)
Fe1 Fe2 C8 C7 -146.2(6)
C11 Fe2 C8 C9 139.1(6)
C12 Fe2 C8 C9 46.0(8)
C13 Fe2 C8 C9 -19.8(14)
C7 Fe2 C8 C9 -116.6(9)
C10 Fe2 C8 C9 -38.6(6)
C6 Fe2 C8 C9 -79.2(6)
C14 Fe2 C8 C9 -148.9(6)
Fe1 Fe2 C8 C9 97.1(5)
C7 C8 C9 C10 2.4(8)
Fe2 C8 C9 C10 63.1(6)
C7 C8 C9 Fe2 -60.7(5)
C11 Fe2 C9 C10 -160.6(6)
C12 Fe2 C9 C10 96.2(7)
C13 Fe2 C9 C10 57.6(7)
C7 Fe2 C9 C10 -77.3(7)
C8 Fe2 C9 C10 -115.3(9)
C6 Fe2 C9 C10 -34.5(6)
C14 Fe2 C9 C10 25.8(13)
Fe1 Fe2 C9 C10 147.2(6)
C11 Fe2 C9 C8 -45.2(6)
C12 Fe2 C9 C8 -148.4(6)
C13 Fe2 C9 C8 172.9(5)
C7 Fe2 C9 C8 38.0(6)
C10 Fe2 C9 C8 115.3(9)
C6 Fe2 C9 C8 80.9(7)
C14 Fe2 C9 C8 141.1(8)
Fe1 Fe2 C9 C8 -97.4(6)
C7 C6 C10 C9 -0.5(9)
Fe2 C6 C10 C9 -58.9(6)
C7 C6 C10 Fe2 58.4(6)
C8 C9 C10 C6 -1.2(9)
Fe2 C9 C10 C6 61.0(6)
C8 C9 C10 Fe2 -62.2(5)
C11 Fe2 C10 C6 -85.1(9)
C12 Fe2 C10 C6 146.0(6)
C13 Fe2 C10 C6 105.1(7)
C9 Fe2 C10 C6 -121.4(10)
C7 Fe2 C10 C6 -37.3(7)
C8 Fe2 C10 C6 -80.7(7)
C14 Fe2 C10 C6 69.5(7)
Fe1 Fe2 C10 C6 -172.3(5)
C11 Fe2 C10 C9 36.3(11)
C12 Fe2 C10 C9 -92.5(7)
C13 Fe2 C10 C9 -133.5(7)
C7 Fe2 C10 C9 84.2(7)
C8 Fe2 C10 C9 40.7(7)
C6 Fe2 C10 C9 121.4(10)
C14 Fe2 C10 C9 -169.1(6)
Fe1 Fe2 C10 C9 -50.9(8)
C12 Fe1 C11 O11 163.1(8)
O1 Fe1 C11 O11 77.2(8)
C4 Fe1 C11 O11 -67.0(9)
C3 Fe1 C11 O11 -90.1(9)
C1 Fe1 C11 O11 -9.9(10)
C5 Fe1 C11 O11 -29.5(9)
C2 Fe1 C11 O11 -54.3(13)
Fe2 Fe1 C11 O11 175.1(10)
C12 Fe1 C11 Fe2 -12.1(3)
O1 Fe1 C11 Fe2 -98.0(2)
C4 Fe1 C11 Fe2 117.9(4)
C3 Fe1 C11 Fe2 94.8(4)
C1 Fe1 C11 Fe2 175.0(3)
C5 Fe1 C11 Fe2 155.4(3)
C2 Fe1 C11 Fe2 130.5(8)
C12 Fe2 C11 O11 -163.5(9)
C13 Fe2 C11 O11 -124.7(8)
C9 Fe2 C11 O11 90.6(9)
C7 Fe2 C11 O11 24.4(9)
C8 Fe2 C11 O11 62.4(9)
C10 Fe2 C11 O11 66.5(12)
C6 Fe2 C11 O11 13.6(10)
C14 Fe2 C11 O11 -91.8(9)
Fe1 Fe2 C11 O11 -175.1(10)
C12 Fe2 C11 Fe1 11.6(3)
C13 Fe2 C11 Fe1 50.5(3)
C9 Fe2 C11 Fe1 -94.3(4)
C7 Fe2 C11 Fe1 -160.5(3)
C8 Fe2 C11 Fe1 -122.5(3)
C10 Fe2 C11 Fe1 -118.4(6)
C6 Fe2 C11 Fe1 -171.2(3)
C14 Fe2 C11 Fe1 83.3(2)
C11 Fe1 C12 C13 -46.5(6)
O1 Fe1 C12 C13 35.8(5)
C4 Fe1 C12 C13 -146.0(6)
C3 Fe1 C12 C13 -173.2(6)
C1 Fe1 C12 C13 125.9(6)
C5 Fe1 C12 C13 179.1(11)
C2 Fe1 C12 C13 149.1(6)
Fe2 Fe1 C12 C13 -58.2(5)
C11 Fe1 C12 C16 135.6(5)
O1 Fe1 C12 C16 -142.1(6)
C4 Fe1 C12 C16 36.1(8)
C3 Fe1 C12 C16 8.8(7)
C1 Fe1 C12 C16 -52.1(7)
C5 Fe1 C12 C16 1.1(15)
C2 Fe1 C12 C16 -28.8(6)
Fe2 Fe1 C12 C16 123.9(6)
C11 Fe1 C12 Fe2 11.7(3)
O1 Fe1 C12 Fe2 94.0(2)
C4 Fe1 C12 Fe2 -87.8(4)
C3 Fe1 C12 Fe2 -115.0(4)
C1 Fe1 C12 Fe2 -175.9(4)
C5 Fe1 C12 Fe2 -122.7(12)
C2 Fe1 C12 Fe2 -152.7(3)
C11 Fe2 C12 C13 118.6(4)
C9 Fe2 C12 C13 -125.3(5)
C7 Fe2 C12 C13 -98.3(15)
C8 Fe2 C12 C13 -154.3(5)
C10 Fe2 C12 C13 -85.2(5)
C6 Fe2 C12 C13 -58.5(6)
C14 Fe2 C12 C13 32.8(4)
Fe1 Fe2 C12 C13 130.1(4)
C11 Fe2 C12 C16 -129.7(6)
C13 Fe2 C12 C16 111.7(7)
C9 Fe2 C12 C16 -13.6(7)
C7 Fe2 C12 C16 13.4(18)
C8 Fe2 C12 C16 -42.6(8)
C10 Fe2 C12 C16 26.5(6)
C6 Fe2 C12 C16 53.2(7)
C14 Fe2 C12 C16 144.5(6)
Fe1 Fe2 C12 C16 -118.3(6)
C11 Fe2 C12 Fe1 -11.4(3)
C13 Fe2 C12 Fe1 -130.1(4)
C9 Fe2 C12 Fe1 104.7(3)
C7 Fe2 C12 Fe1 131.6(14)
C8 Fe2 C12 Fe1 75.7(5)
C10 Fe2 C12 Fe1 144.7(3)
C6 Fe2 C12 Fe1 171.4(3)
C14 Fe2 C12 Fe1 -97.2(2)
C16 C12 C13 C14 -177.6(6)
Fe1 C12 C13 C14 4.4(8)
Fe2 C12 C13 C14 -57.8(5)
C16 C12 C13 C20 0.2(10)
Fe1 C12 C13 C20 -177.8(5)
Fe2 C12 C13 C20 120.1(6)
C16 C12 C13 Fe2 -119.9(6)
Fe1 C12 C13 Fe2 62.2(4)
C11 Fe2 C13 C12 -72.3(4)
C9 Fe2 C13 C12 69.5(5)
C7 Fe2 C13 C12 159.7(5)
C8 Fe2 C13 C12 84.8(11)
C10 Fe2 C13 C12 102.0(5)
C6 Fe2 C13 C12 138.8(5)
C14 Fe2 C13 C12 -128.1(5)
Fe1 Fe2 C13 C12 -36.3(4)
C11 Fe2 C13 C14 55.8(4)
C12 Fe2 C13 C14 128.1(5)
C9 Fe2 C13 C14 -162.4(4)
C7 Fe2 C13 C14 -72.2(6)
C8 Fe2 C13 C14 -147.2(10)
C10 Fe2 C13 C14 -129.9(4)
C6 Fe2 C13 C14 -93.1(5)
Fe1 Fe2 C13 C14 91.8(3)
C11 Fe2 C13 C20 172.6(5)
C12 Fe2 C13 C20 -115.1(7)
C9 Fe2 C13 C20 -45.6(7)
C7 Fe2 C13 C20 44.6(8)
C8 Fe2 C13 C20 -30.4(13)
C10 Fe2 C13 C20 -13.1(6)
C6 Fe2 C13 C20 23.7(6)
C14 Fe2 C13 C20 116.8(7)
Fe1 Fe2 C13 C20 -151.4(6)
C12 C13 C14 C15 -51.9(8)
C20 C13 C14 C15 130.2(6)
Fe2 C13 C14 C15 -107.1(5)
C12 C13 C14 S1 164.3(5)
C20 C13 C14 S1 -13.5(8)
Fe2 C13 C14 S1 109.1(4)
C12 C13 C14 Fe2 55.2(5)
C20 C13 C14 Fe2 -122.6(6)
C11 Fe2 C14 C13 -130.8(4)
C12 Fe2 C14 C13 -32.7(4)
C9 Fe2 C14 C13 43.3(10)
C7 Fe2 C14 C13 136.2(5)
C8 Fe2 C14 C13 158.4(7)
C10 Fe2 C14 C13 61.9(5)
C6 Fe2 C14 C13 97.2(5)
Fe1 Fe2 C14 C13 -82.2(3)
C11 Fe2 C14 C15 -23.3(4)
C12 Fe2 C14 C15 74.8(4)
C13 Fe2 C14 C15 107.5(5)
C9 Fe2 C14 C15 150.8(8)
C7 Fe2 C14 C15 -116.3(5)
C8 Fe2 C14 C15 -94.1(8)
C10 Fe2 C14 C15 169.4(5)
C6 Fe2 C14 C15 -155.3(5)
Fe1 Fe2 C14 C15 25.3(4)
C11 Fe2 C14 S1 121.9(4)
C12 Fe2 C14 S1 -140.0(4)
C13 Fe2 C14 S1 -107.2(5)
C9 Fe2 C14 S1 -63.9(10)
C7 Fe2 C14 S1 29.0(5)
C8 Fe2 C14 S1 51.2(8)
C10 Fe2 C14 S1 -45.3(5)
C6 Fe2 C14 S1 -10.1(5)
Fe1 Fe2 C14 S1 170.6(3)
C13 C14 C15 O1 41.4(7)
S1 C14 C15 O1 -176.1(4)
Fe2 C14 C15 O1 -31.6(6)
C13 C14 C15 N1 -136.3(6)
S1 C14 C15 N1 6.2(8)
Fe2 C14 C15 N1 150.7(5)
N1 C15 O1 Fe1 -164.9(4)
C14 C15 O1 Fe1 17.2(7)
C11 Fe1 O1 C15 51.7(5)
C12 Fe1 O1 C15 -48.9(5)
C4 Fe1 O1 C15 133.5(7)
C3 Fe1 O1 C15 -150.2(7)
C1 Fe1 O1 C15 178.5(5)
C5 Fe1 O1 C15 142.0(5)
C2 Fe1 O1 C15 -149.1(5)
Fe2 Fe1 O1 C15 2.6(4)
O1 C15 N1 C26 -163.9(6)
C14 C15 N1 C26 13.9(10)
O1 C15 N1 C25 2.1(8)
C14 C15 N1 C25 179.8(6)
C13 C12 C16 C17 146(10)
Fe1 C12 C16 C17 -36(11)
Fe2 C12 C16 C17 61(11)
C12 C16 C17 C18 -45(35)
C16 C17 C18 O2 -133(29)
C16 C17 C18 O3 45(29)
O2 C18 O3 C19 0.2(12)
C17 C18 O3 C19 -178.4(7)
C13 C14 S1 C21 -139.6(5)
C15 C14 S1 C21 78.0(5)
Fe2 C14 S1 C21 -65.8(4)
C14 S1 C21 C22 -170.2(6)
S1 C21 C22 C23 1.5(11)
C21 C22 C23 O5 -14.8(14)
C21 C22 C23 O4 163.5(8)
O5 C23 O4 C24 1.2(14)
C22 C23 O4 C24 -177.1(9)
C15 N1 C26 C27 -115.0(8)
C25 N1 C26 C27 78.7(9)
C15 N1 C26 C31 72.2(10)
C25 N1 C26 C31 -94.1(8)
C31 C26 C27 C28 -3.2(11)
N1 C26 C27 C28 -176.1(6)
C31 C26 C27 C32 175.5(7)
N1 C26 C27 C32 2.6(10)
C26 C27 C28 C29 1.1(11)
C32 C27 C28 C29 -177.7(7)
C27 C28 C29 C30 -0.5(12)
C28 C29 C30 C31 2.2(12)
C29 C30 C31 C26 -4.3(12)
C29 C30 C31 C33 178.5(8)
C27 C26 C31 C30 4.8(11)
N1 C26 C31 C30 177.6(6)
C27 C26 C31 C33 -178.1(7)
N1 C26 C31 C33 -5.2(11)
C52 Fe3 Fe4 C51 163.7(4)
O6 Fe3 Fe4 C51 78.2(3)
C43 Fe3 Fe4 C51 -123.4(4)
C44 Fe3 Fe4 C51 -77.9(4)
C45 Fe3 Fe4 C51 -37.0(5)
C42 Fe3 Fe4 C51 -156.2(6)
C41 Fe3 Fe4 C51 -23.3(19)
C51 Fe3 Fe4 C52 -163.7(4)
O6 Fe3 Fe4 C52 -85.5(3)
C43 Fe3 Fe4 C52 72.9(4)
C44 Fe3 Fe4 C52 118.4(4)
C45 Fe3 Fe4 C52 159.3(5)
C42 Fe3 Fe4 C52 40.1(6)
C41 Fe3 Fe4 C52 173.0(19)
C51 Fe3 Fe4 C53 -133.1(3)
C52 Fe3 Fe4 C53 30.6(3)
O6 Fe3 Fe4 C53 -54.9(2)
C43 Fe3 Fe4 C53 103.4(4)
C44 Fe3 Fe4 C53 149.0(4)
C45 Fe3 Fe4 C53 -170.2(4)
C42 Fe3 Fe4 C53 70.7(6)
C41 Fe3 Fe4 C53 -156.4(19)
C51 Fe3 Fe4 C48 74.7(4)
C52 Fe3 Fe4 C48 -121.6(4)
O6 Fe3 Fe4 C48 152.9(4)
C43 Fe3 Fe4 C48 -48.8(4)
C44 Fe3 Fe4 C48 -3.2(4)
C45 Fe3 Fe4 C48 37.6(5)
C42 Fe3 Fe4 C48 -81.5(6)
C41 Fe3 Fe4 C48 51.4(19)
C51 Fe3 Fe4 C47 36.2(5)
C52 Fe3 Fe4 C47 -160.1(5)
O6 Fe3 Fe4 C47 114.5(4)
C43 Fe3 Fe4 C47 -87.2(5)
C44 Fe3 Fe4 C47 -41.7(5)
C45 Fe3 Fe4 C47 -0.8(6)
C42 Fe3 Fe4 C47 -120.0(7)
C41 Fe3 Fe4 C47 12.9(19)
C51 Fe3 Fe4 C50 141.0(6)
C52 Fe3 Fe4 C50 -55.3(6)
O6 Fe3 Fe4 C50 -140.8(5)
C43 Fe3 Fe4 C50 17.6(6)
C44 Fe3 Fe4 C50 63.1(6)
C45 Fe3 Fe4 C50 104.0(6)
C42 Fe3 Fe4 C50 -15.2(8)
C41 Fe3 Fe4 C50 117.7(19)
C51 Fe3 Fe4 C49 116.4(4)
C52 Fe3 Fe4 C49 -79.9(4)
O6 Fe3 Fe4 C49 -165.4(4)
C43 Fe3 Fe4 C49 -7.1(5)
C44 Fe3 Fe4 C49 38.5(4)
C45 Fe3 Fe4 C49 79.4(5)
C42 Fe3 Fe4 C49 -39.8(6)
C41 Fe3 Fe4 C49 93.1(19)
C51 Fe3 Fe4 C46 35.5(15)
C52 Fe3 Fe4 C46 -160.8(15)
O6 Fe3 Fe4 C46 113.8(15)
C43 Fe3 Fe4 C46 -87.9(15)
C44 Fe3 Fe4 C46 -42.4(15)
C45 Fe3 Fe4 C46 -1.5(16)
C42 Fe3 Fe4 C46 -120.7(16)
C41 Fe3 Fe4 C46 12(2)
C51 Fe3 Fe4 C54 -92.2(3)
C52 Fe3 Fe4 C54 71.5(3)
O6 Fe3 Fe4 C54 -13.9(2)
C43 Fe3 Fe4 C54 144.4(4)
C44 Fe3 Fe4 C54 -170.0(4)
C45 Fe3 Fe4 C54 -129.2(4)
C42 Fe3 Fe4 C54 111.6(6)
C41 Fe3 Fe4 C54 -115.5(19)
C51 Fe3 C41 C42 -162.7(6)
C52 Fe3 C41 C42 30.4(8)
O6 Fe3 C41 C42 116.7(6)
C43 Fe3 C41 C42 -37.3(6)
C44 Fe3 C41 C42 -84.3(7)
C45 Fe3 C41 C42 -125.4(10)
Fe4 Fe3 C41 C42 -141.6(17)
C51 Fe3 C41 C45 -37.3(8)
C52 Fe3 C41 C45 155.7(6)
O6 Fe3 C41 C45 -117.9(7)
C43 Fe3 C41 C45 88.1(7)
C44 Fe3 C41 C45 41.0(6)
C42 Fe3 C41 C45 125.4(10)
Fe4 Fe3 C41 C45 -16(2)
C45 C41 C42 C43 2.7(11)
Fe3 C41 C42 C43 59.1(6)
C45 C41 C42 Fe3 -56.4(7)
C51 Fe3 C42 C41 36.2(12)
C52 Fe3 C42 C41 -159.0(6)
O6 Fe3 C42 C41 -67.8(6)
C43 Fe3 C42 C41 120.1(9)
C44 Fe3 C42 C41 79.7(7)
C45 Fe3 C42 C41 32.6(6)
Fe4 Fe3 C42 C41 169.7(5)
C51 Fe3 C42 C43 -83.9(10)
C52 Fe3 C42 C43 80.8(6)
O6 Fe3 C42 C43 172.1(5)
C44 Fe3 C42 C43 -40.4(6)
C45 Fe3 C42 C43 -87.5(7)
C41 Fe3 C42 C43 -120.1(9)
Fe4 Fe3 C42 C43 49.6(9)
C41 C42 C43 C44 -1.0(9)
Fe3 C42 C43 C44 61.0(5)
C41 C42 C43 Fe3 -62.0(6)
C51 Fe3 C43 C42 144.8(6)
C52 Fe3 C43 C42 -106.1(6)
O6 Fe3 C43 C42 -12.9(8)
C44 Fe3 C43 C42 117.3(9)
C45 Fe3 C43 C42 73.7(6)
C41 Fe3 C43 C42 34.4(6)
Fe4 Fe3 C43 C42 -154.7(5)
C51 Fe3 C43 C44 27.6(8)
C52 Fe3 C43 C44 136.6(6)
O6 Fe3 C43 C44 -130.1(6)
C45 Fe3 C43 C44 -43.5(7)
C42 Fe3 C43 C44 -117.3(9)
C41 Fe3 C43 C44 -82.9(7)
Fe4 Fe3 C43 C44 88.1(6)
C42 C43 C44 C45 -0.7(8)
Fe3 C43 C44 C45 62.4(5)
C42 C43 C44 Fe3 -63.1(5)
C51 Fe3 C44 C43 -160.1(6)
C52 Fe3 C44 C43 -55.6(8)
O6 Fe3 C44 C43 119.1(7)
C45 Fe3 C44 C43 110.3(9)
C42 Fe3 C44 C43 36.9(6)
C41 Fe3 C44 C43 75.8(7)
Fe4 Fe3 C44 C43 -111.6(6)
C51 Fe3 C44 C45 89.6(6)
C52 Fe3 C44 C45 -165.9(5)
O6 Fe3 C44 C45 8.8(9)
C43 Fe3 C44 C45 -110.3(9)
C42 Fe3 C44 C45 -73.4(6)
C41 Fe3 C44 C45 -34.6(6)
Fe4 Fe3 C44 C45 138.1(5)
C42 C41 C45 C44 -3.2(10)
Fe3 C41 C45 C44 -60.4(6)
C42 C41 C45 Fe3 57.2(7)
C43 C44 C45 C41 2.3(9)
Fe3 C44 C45 C41 64.3(6)
C43 C44 C45 Fe3 -62.0(5)
C51 Fe3 C45 C41 149.2(7)
C52 Fe3 C45 C41 -74.2(16)
O6 Fe3 C45 C41 66.9(7)
C43 Fe3 C45 C41 -74.8(7)
C44 Fe3 C45 C41 -117.9(9)
C42 Fe3 C45 C41 -32.3(6)
Fe4 Fe3 C45 C41 176.7(5)
C51 Fe3 C45 C44 -92.9(6)
C52 Fe3 C45 C44 43.7(16)
O6 Fe3 C45 C44 -175.2(5)
C43 Fe3 C45 C44 43.1(6)
C42 Fe3 C45 C44 85.6(6)
C41 Fe3 C45 C44 117.9(9)
Fe4 Fe3 C45 C44 -65.4(6)
C51 Fe4 C46 C50 149.4(6)
C52 Fe4 C46 C50 -39.0(8)
C53 Fe4 C46 C50 -73.8(6)
C48 Fe4 C46 C50 76.6(6)
C47 Fe4 C46 C50 117.3(8)
C49 Fe4 C46 C50 32.6(6)
C54 Fe4 C46 C50 -115.6(6)
Fe3 Fe4 C46 C50 118.1(15)
C51 Fe4 C46 C47 32.1(7)
C52 Fe4 C46 C47 -156.3(6)
C53 Fe4 C46 C47 168.9(6)
C48 Fe4 C46 C47 -40.7(6)
C50 Fe4 C46 C47 -117.3(8)
C49 Fe4 C46 C47 -84.7(7)
C54 Fe4 C46 C47 127.1(6)
Fe3 Fe4 C46 C47 0.8(19)
C50 C46 C47 C48 0.2(9)
Fe4 C46 C47 C48 60.7(5)
C50 C46 C47 Fe4 -60.5(6)
C51 Fe4 C47 C46 -153.6(6)
C52 Fe4 C47 C46 94.3(14)
C53 Fe4 C47 C46 -19.7(10)
C48 Fe4 C47 C46 115.7(9)
C50 Fe4 C47 C46 37.9(6)
C49 Fe4 C47 C46 77.4(7)
C54 Fe4 C47 C46 -67.6(7)
Fe3 Fe4 C47 C46 -179.8(4)
C51 Fe4 C47 C48 90.7(6)
C52 Fe4 C47 C48 -21.4(17)
C53 Fe4 C47 C48 -135.4(6)
C50 Fe4 C47 C48 -77.7(6)
C49 Fe4 C47 C48 -38.3(6)
C46 Fe4 C47 C48 -115.7(9)
C54 Fe4 C47 C48 176.7(5)
Fe3 Fe4 C47 C48 64.5(7)
C46 C47 C48 C49 -0.9(9)
Fe4 C47 C48 C49 61.8(6)
C46 C47 C48 Fe4 -62.7(6)
C51 Fe4 C48 C49 154.4(7)
C52 Fe4 C48 C49 56.6(8)
C53 Fe4 C48 C49 9.5(12)
C47 Fe4 C48 C49 -116.8(9)
C50 Fe4 C48 C49 -35.8(6)
C46 Fe4 C48 C49 -78.7(7)
C54 Fe4 C48 C49 -126.8(11)
Fe3 Fe4 C48 C49 108.3(6)
C51 Fe4 C48 C47 -88.8(6)
C52 Fe4 C48 C47 173.4(5)
C53 Fe4 C48 C47 126.3(8)
C50 Fe4 C48 C47 81.0(7)
C49 Fe4 C48 C47 116.8(9)
C46 Fe4 C48 C47 38.1(6)
C54 Fe4 C48 C47 -10.0(16)
Fe3 Fe4 C48 C47 -134.9(5)
C47 C48 C49 C50 1.2(9)
Fe4 C48 C49 C50 62.3(6)
C47 C48 C49 Fe4 -61.0(6)
C51 Fe4 C49 C50 -149.1(6)
C52 Fe4 C49 C50 106.9(7)
C53 Fe4 C49 C50 67.5(7)
C48 Fe4 C49 C50 -117.3(10)
C47 Fe4 C49 C50 -77.5(7)
C46 Fe4 C49 C50 -35.0(7)
C54 Fe4 C49 C50 38.4(10)
Fe3 Fe4 C49 C50 156.1(6)
C51 Fe4 C49 C48 -31.8(9)
C52 Fe4 C49 C48 -135.8(7)
C53 Fe4 C49 C48 -175.2(6)
C47 Fe4 C49 C48 39.8(7)
C50 Fe4 C49 C48 117.3(10)
C46 Fe4 C49 C48 82.3(7)
C54 Fe4 C49 C48 155.7(6)
Fe3 Fe4 C49 C48 -86.6(7)
C48 C49 C50 C46 -1.2(10)
Fe4 C49 C50 C46 59.3(6)
C48 C49 C50 Fe4 -60.5(6)
C47 C46 C50 C49 0.6(10)
Fe4 C46 C50 C49 -59.7(7)
C47 C46 C50 Fe4 60.3(6)
C51 Fe4 C50 C49 61.2(11)
C52 Fe4 C50 C49 -81.1(7)
C53 Fe4 C50 C49 -121.1(7)
C48 Fe4 C50 C49 39.5(7)
C47 Fe4 C50 C49 85.9(8)
C46 Fe4 C50 C49 123.9(10)
C54 Fe4 C50 C49 -158.3(6)
Fe3 Fe4 C50 C49 -40.3(9)
C51 Fe4 C50 C46 -62.7(10)
C52 Fe4 C50 C46 155.0(5)
C53 Fe4 C50 C46 115.0(6)
C48 Fe4 C50 C46 -84.4(6)
C47 Fe4 C50 C46 -38.0(6)
C49 Fe4 C50 C46 -123.9(10)
C54 Fe4 C50 C46 77.8(6)
Fe3 Fe4 C50 C46 -164.2(4)
C52 Fe3 C51 O51 169.1(10)
O6 Fe3 C51 O51 83.2(10)
C43 Fe3 C51 O51 -83.5(11)
C44 Fe3 C51 O51 -65.3(10)
C45 Fe3 C51 O51 -22.6(10)
C42 Fe3 C51 O51 -25.9(15)
C41 Fe3 C51 O51 -1.8(11)
Fe4 Fe3 C51 O51 -178.0(11)
C52 Fe3 C51 Fe4 -12.9(3)
O6 Fe3 C51 Fe4 -98.8(2)
C43 Fe3 C51 Fe4 94.5(5)
C44 Fe3 C51 Fe4 112.7(4)
C45 Fe3 C51 Fe4 155.4(4)
C42 Fe3 C51 Fe4 152.1(8)
C41 Fe3 C51 Fe4 176.2(3)
C52 Fe4 C51 O51 -169.5(9)
C53 Fe4 C51 O51 -130.8(9)
C48 Fe4 C51 O51 66.0(9)
C47 Fe4 C51 O51 24.6(9)
C50 Fe4 C51 O51 46.7(13)
C49 Fe4 C51 O51 85.7(10)
C46 Fe4 C51 O51 5.2(11)
C54 Fe4 C51 O51 -98.3(9)
Fe3 Fe4 C51 O51 178.1(11)
C52 Fe4 C51 Fe3 12.4(3)
C53 Fe4 C51 Fe3 51.1(3)
C48 Fe4 C51 Fe3 -112.1(4)
C47 Fe4 C51 Fe3 -153.5(4)
C50 Fe4 C51 Fe3 -131.4(7)
C49 Fe4 C51 Fe3 -92.4(5)
C46 Fe4 C51 Fe3 -173.0(3)
C54 Fe4 C51 Fe3 83.6(2)
C51 Fe3 C52 C53 -47.2(6)
O6 Fe3 C52 C53 34.2(6)
C43 Fe3 C52 C53 177.6(6)
C44 Fe3 C52 C53 -148.5(6)
C45 Fe3 C52 C53 177.1(12)
C42 Fe3 C52 C53 139.4(6)
C41 Fe3 C52 C53 121.7(6)
Fe4 Fe3 C52 C53 -59.7(5)
C51 Fe3 C52 C56 134.9(6)
O6 Fe3 C52 C56 -143.7(6)
C43 Fe3 C52 C56 -0.4(7)
C44 Fe3 C52 C56 33.5(7)
C45 Fe3 C52 C56 -0.9(16)
C42 Fe3 C52 C56 -38.6(7)
C41 Fe3 C52 C56 -56.2(8)
Fe4 Fe3 C52 C56 122.3(6)
C51 Fe3 C52 Fe4 12.6(3)
O6 Fe3 C52 Fe4 94.0(2)
C43 Fe3 C52 Fe4 -122.7(4)
C44 Fe3 C52 Fe4 -88.8(4)
C45 Fe3 C52 Fe4 -123.2(13)
C42 Fe3 C52 Fe4 -160.9(3)
C41 Fe3 C52 Fe4 -178.5(4)
C51 Fe4 C52 C53 117.4(4)
C48 Fe4 C52 C53 -148.4(5)
C47 Fe4 C52 C53 -131.4(13)
C50 Fe4 C52 C53 -79.7(5)
C49 Fe4 C52 C53 -115.7(5)
C46 Fe4 C52 C53 -55.6(6)
C54 Fe4 C52 C53 32.6(4)
Fe3 Fe4 C52 C53 129.6(4)
C51 Fe4 C52 C56 -130.2(6)
C53 Fe4 C52 C56 112.4(7)
C48 Fe4 C52 C56 -36.0(7)
C47 Fe4 C52 C56 -19.0(16)
C50 Fe4 C52 C56 32.7(6)
C49 Fe4 C52 C56 -3.3(6)
C46 Fe4 C52 C56 56.9(8)
C54 Fe4 C52 C56 145.0(6)
Fe3 Fe4 C52 C56 -118.0(6)
C51 Fe4 C52 Fe3 -12.2(3)
C53 Fe4 C52 Fe3 -129.6(4)
C48 Fe4 C52 Fe3 82.0(4)
C47 Fe4 C52 Fe3 99.0(13)
C50 Fe4 C52 Fe3 150.6(3)
C49 Fe4 C52 Fe3 114.7(3)
C46 Fe4 C52 Fe3 174.8(4)
C54 Fe4 C52 Fe3 -97.0(2)
C56 C52 C53 C54 -175.4(6)
Fe3 C52 C53 C54 6.6(9)
Fe4 C52 C53 C54 -56.8(5)
C56 C52 C53 C60 4.2(10)
Fe3 C52 C53 C60 -173.7(5)
Fe4 C52 C53 C60 122.9(6)
C56 C52 C53 Fe4 -118.6(7)
Fe3 C52 C53 Fe4 63.4(4)
C51 Fe4 C53 C52 -72.8(4)
C48 Fe4 C53 C52 68.7(8)
C47 Fe4 C53 C52 158.6(6)
C50 Fe4 C53 C52 108.4(5)
C49 Fe4 C53 C52 75.3(5)
C46 Fe4 C53 C52 145.5(4)
C54 Fe4 C53 C52 -128.3(5)
Fe3 Fe4 C53 C52 -36.6(3)
C51 Fe4 C53 C54 55.5(4)
C52 Fe4 C53 C54 128.3(5)
C48 Fe4 C53 C54 -163.0(7)
C47 Fe4 C53 C54 -73.1(7)
C50 Fe4 C53 C54 -123.3(4)
C49 Fe4 C53 C54 -156.4(4)
C46 Fe4 C53 C54 -86.2(4)
Fe3 Fe4 C53 C54 91.7(3)
C51 Fe4 C53 C60 172.8(6)
C52 Fe4 C53 C60 -114.5(7)
C48 Fe4 C53 C60 -45.7(10)
C47 Fe4 C53 C60 44.1(9)
C50 Fe4 C53 C60 -6.0(7)
C49 Fe4 C53 C60 -39.2(7)
C46 Fe4 C53 C60 31.1(7)
C54 Fe4 C53 C60 117.2(7)
Fe3 Fe4 C53 C60 -151.0(6)
C52 C53 C54 C55 -54.5(8)
C60 C53 C54 C55 125.8(7)
Fe4 C53 C54 C55 -108.7(5)
C52 C53 C54 S2 162.6(5)
C60 C53 C54 S2 -17.0(8)
Fe4 C53 C54 S2 108.5(4)
C52 C53 C54 Fe4 54.2(5)
C60 C53 C54 Fe4 -125.5(6)
C51 Fe4 C54 C53 -130.4(4)
C52 Fe4 C54 C53 -32.5(4)
C48 Fe4 C54 C53 150.5(12)
C47 Fe4 C54 C53 142.6(5)
C50 Fe4 C54 C53 67.4(5)
C49 Fe4 C54 C53 43.5(7)
C46 Fe4 C54 C53 106.2(4)
Fe3 Fe4 C54 C53 -82.0(3)
C51 Fe4 C54 C55 -23.8(5)
C52 Fe4 C54 C55 74.1(5)
C53 Fe4 C54 C55 106.6(6)
C48 Fe4 C54 C55 -102.9(12)
C47 Fe4 C54 C55 -110.8(5)
C50 Fe4 C54 C55 174.0(5)
C49 Fe4 C54 C55 150.1(7)
C46 Fe4 C54 C55 -147.2(5)
Fe3 Fe4 C54 C55 24.6(4)
C51 Fe4 C54 S2 122.8(4)
C52 Fe4 C54 S2 -139.4(4)
C53 Fe4 C54 S2 -106.9(5)
C48 Fe4 C54 S2 43.6(13)
C47 Fe4 C54 S2 35.8(5)
C50 Fe4 C54 S2 -39.4(5)
C49 Fe4 C54 S2 -63.3(7)
C46 Fe4 C54 S2 -0.6(4)
Fe3 Fe4 C54 S2 171.1(3)
C53 C54 C55 O6 44.7(8)
S2 C54 C55 O6 -174.5(5)
Fe4 C54 C55 O6 -29.4(7)
C53 C54 C55 N2 -136.9(6)
S2 C54 C55 N2 3.9(9)
Fe4 C54 C55 N2 149.1(5)
N2 C55 O6 Fe3 -164.5(4)
C54 C55 O6 Fe3 14.0(8)
C51 Fe3 O6 C55 53.8(5)
C52 Fe3 O6 C55 -46.5(5)
C43 Fe3 O6 C55 -142.5(6)
C44 Fe3 O6 C55 137.9(7)
C45 Fe3 O6 C55 144.1(6)
C42 Fe3 O6 C55 -150.8(5)
C41 Fe3 O6 C55 176.6(6)
Fe4 Fe3 O6 C55 4.6(5)
O6 C55 N2 C66 -166.9(6)
C54 C55 N2 C66 14.7(11)
O6 C55 N2 C65 -1.4(9)
C54 C55 N2 C65 -179.8(6)
C53 C52 C56 C57 133(47)
Fe3 C52 C56 C57 -49(47)
Fe4 C52 C56 C57 48(47)
C52 C56 C57 C58 -46(53)
C56 C57 C58 O8 -119(11)
C56 C57 C58 O7 55(12)
O8 C58 O7 C59 -3.8(16)
C57 C58 O7 C59 -177.7(9)
C53 C54 S2 C61 -140.5(5)
C55 C54 S2 C61 78.8(5)
Fe4 C54 S2 C61 -66.4(4)
C54 S2 C61 C62 -173.8(6)
S2 C61 C62 C63 4.3(11)
C61 C62 C63 O10 -13.6(13)
C61 C62 C63 O9 166.7(7)
O10 C63 O9 C64 2.7(13)
C62 C63 O9 C64 -177.5(9)
C55 N2 C66 C67 -114.6(8)
C65 N2 C66 C67 79.4(8)
C55 N2 C66 C71 69.9(9)
C65 N2 C66 C71 -96.0(7)
C71 C66 C67 C68 -1.7(10)
N2 C66 C67 C68 -176.9(6)
C71 C66 C67 C72 176.6(7)
N2 C66 C67 C72 1.5(10)
C66 C67 C68 C69 -3.1(11)
C72 C67 C68 C69 178.5(8)
C67 C68 C69 C70 5.9(12)
C68 C69 C70 C71 -4.0(12)
C69 C70 C71 C66 -0.6(11)
C69 C70 C71 C73 179.6(7)
C67 C66 C71 C70 3.5(10)
N2 C66 C71 C70 178.8(6)
C67 C66 C71 C73 -176.7(7)
N2 C66 C71 C73 -1.4(10)
